data_7062348
loop_
_publ_author_name
'Liu, Ming'
'Xiong, Yan'
'Xu, Weixiu'
'Wang, Yong'

_publ_section_title
;
 Synthesis and structural and spectroscopic properties of a
 cyanido-bridged mixed-valence compound [Fe--NC--Ru--CN--Fe]
;
_journal_issue 14
_journal_name_full 'New Journal of Chemistry'
_journal_page_first 6796
_journal_page_last 6803
_journal_paper_doi 10.1039/D3NJ00049D
_journal_volume 47
_journal_year 2023
_chemical_formula_moiety 'C84 H78 Fe2 N6 P4 Ru, 4(F3 P0.5), 7[H2O], 0.625[], 0.5[], 0.25[], 0.375[]'
_chemical_formula_sum 'C84 H92 F12 Fe2 N6 O7 P6 Ru'
_chemical_formula_weight 1924.22
_space_group_crystal_system tetragonal
_space_group_IT_number 85
_space_group_name_Hall '-P 4a'
_space_group_name_H-M_alt 'P 4/n :2'
_atom_sites_solution_hydrogens geom
_audit_creation_date 2023-02-17
_audit_creation_method
;
Olex2 1.5-dev
(compiled 2023.02.15 svn.rb8c1d4dc for OlexSys, GUI svn.r6444)
;
_audit_update_record
;
2023-02-20 deposited with the CCDC.	2023-02-20 downloaded from the CCDC.
;
_cell_angle_alpha 90
_cell_angle_beta 90
_cell_angle_gamma 90
_cell_formula_units_Z 8
_cell_length_a 30.879(4)
_cell_length_b 30.879(4)
_cell_length_c 20.440(4)
_cell_measurement_reflns_used 31104
_cell_measurement_temperature 293(2)
_cell_measurement_theta_max 27.5828
_cell_measurement_theta_min 2.1146
_cell_volume 19490(5)
_computing_cell_refinement 'CrystalClear (Rigaku Inc., 2008)'
_computing_data_collection 'CrystalClear (Rigaku Inc., 2008)'
_computing_data_reduction 'CrystalClear (Rigaku Inc., 2008)'
_computing_molecular_graphics 'Olex2 1.5-dev (Dolomanov et al., 2009)'
_computing_publication_material 'Olex2 1.5-dev (Dolomanov et al., 2009)'
_computing_structure_refinement 'SHELXL 2018/3 (Sheldrick, 2015)'
_computing_structure_solution 'SHELXL-2016/4 (Sheldrick, 2016)'
_diffrn_ambient_temperature 293(2)
_diffrn_detector_area_resol_mean 28.5714
_diffrn_measured_fraction_theta_full 0.998
_diffrn_measured_fraction_theta_max 0.998
_diffrn_measurement_device_type Saturn724+
_diffrn_measurement_method CCD_Profile_fitting
_diffrn_radiation_type MoK\a
_diffrn_radiation_wavelength 0.71073
_diffrn_reflns_av_R_equivalents 0.1013
_diffrn_reflns_av_unetI/netI 0.0765
_diffrn_reflns_Laue_measured_fraction_full 0.998
_diffrn_reflns_Laue_measured_fraction_max 0.998
_diffrn_reflns_limit_h_max 36
_diffrn_reflns_limit_h_min -36
_diffrn_reflns_limit_k_max 30
_diffrn_reflns_limit_k_min -36
_diffrn_reflns_limit_l_max 24
_diffrn_reflns_limit_l_min -24
_diffrn_reflns_number 123917
_diffrn_reflns_point_group_measured_fraction_full 0.998
_diffrn_reflns_point_group_measured_fraction_max 0.998
_diffrn_reflns_theta_full 25.000
_diffrn_reflns_theta_max 25.000
_diffrn_reflns_theta_min 2.200
_exptl_absorpt_coefficient_mu 0.618
_exptl_absorpt_correction_T_max 1.0000
_exptl_absorpt_correction_T_min 0.8570
_exptl_absorpt_correction_type multi-scan
_exptl_absorpt_process_details 'RIGAKU/MSC(2004),CrystalClear Version 1.3.6'
_exptl_crystal_colour red
_exptl_crystal_colour_primary red
_exptl_crystal_density_diffrn 1.312
_exptl_crystal_description prism
_exptl_crystal_F_000 7904
_exptl_crystal_size_max 0.47
_exptl_crystal_size_mid 0.33
_exptl_crystal_size_min 0.04
_refine_diff_density_max 1.036
_refine_diff_density_min -0.537
_refine_diff_density_rms 0.093
_refine_ls_extinction_method none
_refine_ls_goodness_of_fit_ref 1.035
_refine_ls_hydrogen_treatment constr
_refine_ls_matrix_type full
_refine_ls_number_parameters 1225
_refine_ls_number_reflns 17137
_refine_ls_number_restraints 575
_refine_ls_restrained_S_all 1.045
_refine_ls_R_factor_all 0.1365
_refine_ls_R_factor_gt 0.0758
_refine_ls_shift/su_max 0.002
_refine_ls_shift/su_mean 0.000
_refine_ls_structure_factor_coef Fsqd
_refine_ls_weighting_details 'w=1/[\s^2^(Fo^2^)+(0.1143P)^2^+48.3706P] where P=(Fo^2^+2Fc^2^)/3'
_refine_ls_weighting_scheme calc
_refine_ls_wR_factor_gt 0.1921
_refine_ls_wR_factor_ref 0.2522
_reflns_Friedel_coverage 0.000
_reflns_number_gt 9921
_reflns_number_total 17137
_reflns_threshold_expression 'I > 2\s(I)'
_cod_data_source_file d3nj00049d2.cif
_cod_data_source_block ccdc2233237
_cod_depositor_comments
;
The following automatic conversions were performed:

data item '_exptl_absorpt_correction_type' value 'Multi-scan' was
changed to 'multi-scan' in accordance with the
/home/data/users/saulius/crontab/automatic-downloads/rss-feeds/RSC/lib/dictionaries/cif_core.dic
dictionary named 'cif_core.dic' version 2.4.2 last updated on
2011-04-26.

Automatic conversion script
Id: cif_fix_values 7556 2019-12-06 15:28:31Z antanas 

 Adding full bibliography for 7062344--7062348.cif.
;
_cod_original_cell_volume 19490(6)
_cod_original_sg_symbol_H-M 'P 4/n'
_cod_database_code 7062348
_shelx_shelxl_version_number 2018/3
_shelx_space_group_comment
;
The symmetry employed for this shelxl refinement is uniquely defined
by the following loop, which should always be used as a source of
symmetry information in preference to the above space-group names.
They are only intended as comments.
;
_olex2_refinement_description
;
1. Fixed Uiso
 At 1.2 times of:
  All C(H) groups, All C(H,H) groups
2. Shared sites
{P7, P7A}
3. Restrained distances
 P7-F7 = P7-F8 = P7-F9 = P7-F10 = P7-F11 = P7-F12
 1.58 with sigma of 0.01
 F10-F11 = F7-F12 = F9-F8
 3.16 with sigma of 0.02
 F7-F9 = F7-F11 = F7-F8 = F7-F10 = F9-F11 = F9-F12 = F9-F10
 2.23 with sigma of 0.02
 F11-F12 = F11-F8
 2.23 with sigma of 0.02
 P6-F5 = P6-F6
 1.58 with sigma of 0.01
 P8-F13 = P8-F14 = P8-F15 = P8-F16 = P8-F17 = P8-F18
 1.58 with sigma of 0.01
 F15-F18 = F14-F17 = F13-F16
 3.16 with sigma of 0.02
 F13-F14 = F13-F15 = F13-F17 = F13-F18 = F14-F15 = F14-F16 = F14-F18
 2.23 with sigma of 0.02
 F15-F16 = F15-F17
 2.23 with sigma of 0.02
 P8A-F13A = P8A-F14A = P8A-F15A = P8A-F16A = P8A-F17A = P8A-F18A
 1.58 with sigma of 0.01
 F15A-F17A = F14A-F16A = F13A-F18A
 3.16 with sigma of 0.02
 F13A-F16A = F13A-F17A = F13A-F14A = F13A-F15A = F16A-F17A = F16A-F18A
 2.23 with sigma of 0.02
 F16A-F15A = F17A-F18A = F17A-F14A
 2.23 with sigma of 0.02
 P7A-F7A = P7A-F8A = P7A-F9A = P7A-F10A = P7A-F11A = P7A-F12A
 1.58 with sigma of 0.01
 F8A-F12A = F9A-F7A = F11A-F10A
 3.16 with sigma of 0.02
 F7A-F11A = F7A-F8A = F7A-F10A = F7A-F12A = F11A-F8A = F11A-F9A
 2.23 with sigma of 0.02
 F11A-F12A = F8A-F9A = F8A-F10A
 2.23 with sigma of 0.02
 P6A-F4A = P6A-F5A = P6A-F4AA = P6A-F5AA = P6A-F5AC = P6A-F5AB
 1.58 with sigma of 0.01
 F4A-F5AA = F5A-F4AA = F5AC-F5AB
 3.16 with sigma of 0.02
 F4A-F5A = F4A-F5AC = F4A-F4AA = F4A-F5AB = F5A-F5AC = F5A-F5AA = F5A-F5AB
 2.23 with sigma of 0.02
 F5AC-F5AA = F5AC-F4AA
 2.23 with sigma of 0.02
4. Uiso/Uaniso restraints and constraints
Uanis(C5) \\sim Ueq, Uanis(C31) \\sim Ueq, Uanis(C32) \\sim Ueq, Uanis(C33)
\\sim Ueq, Uanis(C34) \\sim Ueq, Uanis(C43) \\sim Ueq, Uanis(C45) \\sim Ueq,
Uanis(C44) \\sim Ueq: with sigma of 0.01 and sigma for terminal atoms of 0.02
Uanis(C74) \\sim Ueq, Uanis(P8) \\sim Ueq, Uanis(F13) \\sim Ueq, Uanis(F14)
\\sim Ueq, Uanis(C50) \\sim Ueq, Uanis(C75) \\sim Ueq, Uanis(F17) \\sim Ueq,
Uanis(P6) \\sim Ueq, Uanis(C76) \\sim Ueq, Uanis(C46) \\sim Ueq: with sigma of
0.01 and sigma for terminal atoms of 0.02
Uanis(F5AB) \\sim Ueq, Uanis(P6A) \\sim Ueq, Uanis(F4A) \\sim Ueq, Uanis(F5A)
\\sim Ueq, Uanis(F4AA) \\sim Ueq, Uanis(F5AA) \\sim Ueq, Uanis(F5AC) \\sim Ueq:
with sigma of 0.005 and sigma for terminal atoms of 0.01
Uanis(P7) = Uanis(P7A)
5. Rigid body (RIGU) restrains
 F13A, P8A, F14A, F15A, F16A, F17A, F18A
 with sigma for 1-2 distances of 0.004 and sigma for 1-3 distances of 0.004
 F15, P8, F13, F14, F16, F17, F18
 with sigma for 1-2 distances of 0.004 and sigma for 1-3 distances of 0.004
 F4AA, P6A, F4A, F5A, F5AA, F5AB, F5AC
 with sigma for 1-2 distances of 0.004 and sigma for 1-3 distances of 0.004
 F5, P6, F4, F6
 with sigma for 1-2 distances of 0.004 and sigma for 1-3 distances of 0.004
 F8A, P7A, F7A, F9A, F10A, F11A, F12A
 with sigma for 1-2 distances of 0.004 and sigma for 1-3 distances of 0.004
 F7, P7, F8, F9, F10, F11, F12
 with sigma for 1-2 distances of 0.004 and sigma for 1-3 distances of 0.004
6. Others
 Fixed Sof: P6(0.125) F4(0.5) F5(0.125) F6(0.125) P6A(0.125) F4A(0.125)
 F5A(0.125) F4AA(0.125) F5AA(0.125) F5AB(0.125) F5AC(0.125) P7(0.5) F7(0.5)
 F8(0.5) F9(0.5) F10(0.5) F11(0.5) F12(0.5) P7A(0.5) F7A(0.5) F8A(0.5) F9A(0.5)
 F10A(0.5) F11A(0.5) F12A(0.5) P8(0.125) F13(0.125) F14(0.125) F15(0.125)
 F16(0.125) F17(0.125) F18(0.125) P8A(0.125) F13A(0.125) F14A(0.125)
 F15A(0.125) F16A(0.125) F17A(0.125) F18A(0.125)
7.a Ternary CH refined with riding coordinates:
 C23(H23), C24(H24), C25(H25), C26(H26), C27(H27), C54(H54), C55(H55),
 C56(H56), C57(H57), C58(H58)
7.b Secondary CH2 refined with riding coordinates:
 C28(H28A,H28B), C29(H29A,H29B), C59(H59A,H59B), C60(H60A,H60B)
7.c Aromatic/amide H refined with riding coordinates:
 C3(H3), C4(H4), C5(H5), C6(H6), C7(H7), C8(H8), C9(H9), C10(H10), C11(H11),
 C12(H12), C13(H13), C14(H14), C15(H15), C16(H16), C17(H17), C18(H18), C19(H19),
  C20(H20), C21(H21), C22(H22), C31(H31), C32(H32), C33(H33), C34(H34),
 C35(H35), C37(H37), C38(H38), C39(H39), C40(H40), C41(H41), C43(H43), C44(H44),
  C45(H45), C46(H46), C47(H47), C49(H49), C50(H50), C51(H51), C52(H52),
 C53(H53), C62(H62), C63(H63), C64(H64), C65(H65), C66(H66), C68(H68), C69(H69),
  C70(H70), C71(H71), C72(H72), C74(H74), C75(H75), C76(H76), C77(H77),
 C78(H78), C80(H80), C81(H81), C82(H82), C83(H83), C84(H84)
;
_platon_squeeze_special_details
;
A solvent mask was calculated and 552 electrons were 
found in a volume of 3877\%A^3^ in 5 voids per unit cell. 
This is consistent with the presence of 7[H2O] per Formula Unit 
which account for 560 electrons per unit cell.
;
_platon_squeeze_void_probe_radius 1.20
_olex2_submission_special_instructions 'No special instructions were received'

loop_
_space_group_symop_operation_xyz
'x, y, z'
'-x+1/2, -y+1/2, z'
'-y+1/2, x, z'
'y, -x+1/2, z'
'-x, -y, -z'
'x-1/2, y-1/2, -z'
'y-1/2, -x, -z'
'-y, x-1/2, -z'

loop_
_atom_site_label
_atom_site_type_symbol
_atom_site_fract_x
_atom_site_fract_y
_atom_site_fract_z
_atom_site_U_iso_or_equiv
_atom_site_adp_type
_atom_site_occupancy
_atom_site_site_symmetry_order
_atom_site_calc_flag
_atom_site_refinement_flags_posn
_atom_site_refinement_flags_adp
_atom_site_refinement_flags_occupancy
_atom_site_disorder_assembly
_atom_site_disorder_group
Ru1 Ru 0.27259(2) 0.98493(2) 0.37666(3) 0.05155(18) Uani 1 1 d . . . . .
Fe1 Fe 0.23998(4) 0.97122(3) 0.13540(5) 0.0617(3) Uani 1 1 d . . . . .
Fe2 Fe 0.31710(3) 1.01715(3) 0.61261(5) 0.0522(3) Uani 1 1 d . . . . .
C1 C 0.2580(2) 0.9726(2) 0.2833(3) 0.0502(15) Uani 1 1 d . . . . .
C2 C 0.2883(2) 0.9999(2) 0.4707(3) 0.0530(16) Uani 1 1 d . . . . .
C3 C 0.3697(3) 0.9760(3) 0.3794(4) 0.074(2) Uani 1 1 d . . . . .
H3 H 0.364053 0.959824 0.416733 0.089 Uiso 1 1 calc R U . . .
C4 C 0.4123(3) 0.9801(3) 0.3569(6) 0.093(3) Uani 1 1 d . . . . .
H4 H 0.434688 0.966278 0.379009 0.112 Uiso 1 1 calc R U . . .
C5 C 0.4209(4) 1.0041(4) 0.3030(6) 0.104(3) Uani 1 1 d . U . . .
H5 H 0.449097 1.006836 0.287633 0.125 Uiso 1 1 calc R U . . .
C6 C 0.3879(4) 1.0238(4) 0.2719(5) 0.103(3) Uani 1 1 d . . . . .
H6 H 0.393257 1.040539 0.235001 0.124 Uiso 1 1 calc R U . . .
C7 C 0.3464(3) 1.0193(3) 0.2946(4) 0.078(2) Uani 1 1 d . . . . .
H7 H 0.324015 1.033338 0.272637 0.093 Uiso 1 1 calc R U . . .
C8 C 0.2263(3) 1.0616(3) 0.3180(4) 0.067(2) Uani 1 1 d . . . . .
H8 H 0.207805 1.040164 0.302322 0.081 Uiso 1 1 calc R U . . .
C9 C 0.2186(3) 1.1040(3) 0.2992(4) 0.085(3) Uani 1 1 d . . . . .
H9 H 0.195652 1.110482 0.271387 0.103 Uiso 1 1 calc R U . . .
C10 C 0.2449(4) 1.1362(3) 0.3216(5) 0.095(3) Uani 1 1 d . . . . .
H10 H 0.240340 1.164883 0.309453 0.113 Uiso 1 1 calc R U . . .
C11 C 0.2785(3) 1.1251(3) 0.3628(5) 0.085(3) Uani 1 1 d . . . . .
H11 H 0.297314 1.146086 0.378721 0.102 Uiso 1 1 calc R U . . .
C12 C 0.2836(3) 1.0827(3) 0.3798(4) 0.070(2) Uani 1 1 d . . . . .
H12 H 0.305705 1.075758 0.408908 0.084 Uiso 1 1 calc R U . . .
C13 C 0.1861(3) 0.9991(3) 0.4442(3) 0.0647(19) Uani 1 1 d . . . . .
H13 H 0.199261 1.024656 0.457978 0.078 Uiso 1 1 calc R U . . .
C14 C 0.1449(3) 0.9904(3) 0.4647(4) 0.075(2) Uani 1 1 d . . . . .
H14 H 0.130414 1.009961 0.491597 0.090 Uiso 1 1 calc R U . . .
C15 C 0.1251(3) 0.9531(4) 0.4457(5) 0.094(3) Uani 1 1 d . . . . .
H15 H 0.097160 0.946465 0.459586 0.113 Uiso 1 1 calc R U . . .
C16 C 0.1477(3) 0.9257(3) 0.4054(5) 0.087(3) Uani 1 1 d . . . . .
H16 H 0.134980 0.899922 0.391520 0.104 Uiso 1 1 calc R U . . .
C17 C 0.1890(2) 0.9360(3) 0.3853(4) 0.069(2) Uani 1 1 d . . . . .
H17 H 0.203453 0.917087 0.357368 0.082 Uiso 1 1 calc R U . . .
C18 C 0.2756(3) 0.9016(3) 0.4530(4) 0.071(2) Uani 1 1 d . . . . .
H18 H 0.265125 0.919345 0.486126 0.085 Uiso 1 1 calc R U . . .
C19 C 0.2802(3) 0.8582(3) 0.4653(5) 0.093(3) Uani 1 1 d . . . . .
H19 H 0.273556 0.847370 0.506606 0.111 Uiso 1 1 calc R U . . .
C20 C 0.2943(3) 0.8306(3) 0.4175(5) 0.085(3) Uani 1 1 d . . . . .
H20 H 0.296462 0.800889 0.424488 0.103 Uiso 1 1 calc R U . . .
C21 C 0.3052(3) 0.8490(3) 0.3586(4) 0.080(2) Uani 1 1 d . . . . .
H21 H 0.315721 0.831690 0.324959 0.095 Uiso 1 1 calc R U . . .
C22 C 0.3008(3) 0.8923(3) 0.3491(4) 0.068(2) Uani 1 1 d . . . . .
H22 H 0.308572 0.903764 0.308674 0.082 Uiso 1 1 calc R U . . .
C23 C 0.2827(4) 0.9985(4) 0.0668(6) 0.105(3) Uani 1 1 d . . . . .
H23 H 0.309591 0.985745 0.050303 0.126 Uiso 1 1 calc R U . . .
C24 C 0.2785(4) 1.0267(3) 0.1184(5) 0.100(3) Uani 1 1 d . . . . .
H24 H 0.302599 1.035550 0.146634 0.120 Uiso 1 1 calc R U . . .
C25 C 0.2369(4) 1.0404(3) 0.1265(5) 0.097(3) Uani 1 1 d . . . . .
H25 H 0.226240 1.060875 0.159353 0.116 Uiso 1 1 calc R U . . .
C26 C 0.2131(4) 1.0206(3) 0.0779(5) 0.101(3) Uani 1 1 d . . . . .
H26 H 0.182196 1.024968 0.069183 0.121 Uiso 1 1 calc R U . . .
C27 C 0.2418(5) 0.9934(3) 0.0412(4) 0.106(4) Uani 1 1 d . . . . .
H27 H 0.234277 0.976806 0.001980 0.127 Uiso 1 1 calc R U . . .
C28 C 0.2290(3) 0.8699(3) 0.1737(5) 0.080(2) Uani 1 1 d . . . . .
H28A H 0.234070 0.839626 0.163365 0.096 Uiso 1 1 calc R U . . .
H28B H 0.234681 0.873992 0.220001 0.096 Uiso 1 1 calc R U . . .
C29 C 0.1835(3) 0.8811(3) 0.1593(4) 0.076(2) Uani 1 1 d . . . . .
H29A H 0.165611 0.872433 0.195968 0.092 Uiso 1 1 calc R U . . .
H29B H 0.174116 0.864782 0.121310 0.092 Uiso 1 1 calc R U . . .
C30 C 0.2693(3) 0.8804(3) 0.0449(4) 0.088(3) Uani 1 1 d . . . . .
C31 C 0.2434(4) 0.8445(5) 0.0270(7) 0.137(4) Uani 1 1 d . U . . .
H31 H 0.224606 0.832396 0.057491 0.165 Uiso 1 1 calc R U . . .
C32 C 0.2460(5) 0.8262(5) -0.0385(8) 0.156(5) Uani 1 1 d . U . . .
H32 H 0.232746 0.800377 -0.050589 0.187 Uiso 1 1 calc R U . . .
C33 C 0.2693(5) 0.8505(5) -0.0792(7) 0.139(5) Uani 1 1 d . U . . .
H33 H 0.265349 0.844564 -0.123446 0.167 Uiso 1 1 calc R U . . .
C34 C 0.2975(5) 0.8819(5) -0.0659(7) 0.140(5) Uani 1 1 d . U . . .
H34 H 0.315991 0.892972 -0.097699 0.168 Uiso 1 1 calc R U . . .
C35 C 0.2978(4) 0.8978(4) -0.0003(5) 0.122(4) Uani 1 1 d . . . . .
H35 H 0.317000 0.919625 0.011914 0.146 Uiso 1 1 calc R U . . .
C36 C 0.3183(3) 0.8919(3) 0.1611(4) 0.070(2) Uani 1 1 d . . . . .
C37 C 0.3296(3) 0.8487(3) 0.1765(4) 0.090(3) Uani 1 1 d . . . . .
H37 H 0.310220 0.826421 0.167519 0.107 Uiso 1 1 calc R U . . .
C38 C 0.3690(4) 0.8395(4) 0.2045(5) 0.108(3) Uani 1 1 d . . . . .
H38 H 0.375511 0.811033 0.215407 0.130 Uiso 1 1 calc R U . . .
C39 C 0.3987(4) 0.8712(5) 0.2167(5) 0.110(4) Uani 1 1 d . . . . .
H39 H 0.425802 0.864494 0.233610 0.132 Uiso 1 1 calc R U . . .
C40 C 0.3877(4) 0.9124(5) 0.2035(5) 0.112(4) Uani 1 1 d . . . . .
H40 H 0.407064 0.934456 0.213745 0.134 Uiso 1 1 calc R U . . .
C41 C 0.3474(3) 0.9234(3) 0.1745(4) 0.082(2) Uani 1 1 d . . . . .
H41 H 0.341032 0.952166 0.164794 0.099 Uiso 1 1 calc R U . . .
C42 C 0.1406(3) 0.9403(3) 0.0718(4) 0.085(3) Uani 1 1 d . . . . .
C43 C 0.1030(5) 0.9631(5) 0.0710(7) 0.144(5) Uani 1 1 d . U . . .
H43 H 0.093876 0.977862 0.108242 0.173 Uiso 1 1 calc R U . . .
C44 C 0.0773(6) 0.9642(6) 0.0127(9) 0.185(6) Uani 1 1 d . U . . .
H44 H 0.052368 0.981040 0.010931 0.222 Uiso 1 1 calc R U . . .
C45 C 0.0896(6) 0.9408(6) -0.0394(8) 0.167(6) Uani 1 1 d . U . . .
H45 H 0.071270 0.938943 -0.075388 0.201 Uiso 1 1 calc R U . . .
C46 C 0.1273(5) 0.9204(5) -0.0407(6) 0.133(4) Uani 1 1 d . U . . .
H46 H 0.136780 0.907023 -0.078940 0.160 Uiso 1 1 calc R U . . .
C47 C 0.1523(4) 0.9191(4) 0.0148(5) 0.119(4) Uani 1 1 d . . . . .
H47 H 0.178002 0.903354 0.014137 0.143 Uiso 1 1 calc R U . . .
C48 C 0.1402(3) 0.9585(3) 0.2081(3) 0.069(2) Uani 1 1 d . . . . .
C49 C 0.1080(3) 0.9320(4) 0.2358(5) 0.103(3) Uani 1 1 d . . . . .
H49 H 0.106381 0.902904 0.224173 0.124 Uiso 1 1 calc R U . . .
C50 C 0.0793(4) 0.9487(5) 0.2794(6) 0.116(4) Uani 1 1 d . U . . .
H50 H 0.057769 0.931078 0.296566 0.140 Uiso 1 1 calc R U . . .
C51 C 0.0816(4) 0.9905(5) 0.2981(5) 0.111(4) Uani 1 1 d . . . . .
H51 H 0.062700 1.000986 0.329691 0.133 Uiso 1 1 calc R U . . .
C52 C 0.1114(3) 1.0173(4) 0.2711(5) 0.098(3) Uani 1 1 d . . . . .
H52 H 0.111994 1.046324 0.283061 0.117 Uiso 1 1 calc R U . . .
C53 C 0.1413(3) 1.0017(3) 0.2253(4) 0.081(2) Uani 1 1 d . . . . .
H53 H 0.161598 1.020172 0.206615 0.097 Uiso 1 1 calc R U . . .
C54 C 0.3412(3) 0.9542(3) 0.6270(5) 0.076(2) Uani 1 1 d . . . . .
H54 H 0.328896 0.927875 0.607721 0.091 Uiso 1 1 calc R U . . .
C55 C 0.3287(3) 0.9721(3) 0.6863(5) 0.076(2) Uani 1 1 d . . . . .
H55 H 0.307446 0.960281 0.717035 0.092 Uiso 1 1 calc R U . . .
C56 C 0.3542(3) 1.0099(3) 0.6952(4) 0.085(3) Uani 1 1 d . . . . .
H56 H 0.353892 1.028870 0.733614 0.102 Uiso 1 1 calc R U . . .
C57 C 0.3825(3) 1.0137(3) 0.6404(5) 0.080(2) Uani 1 1 d . . . . .
H57 H 0.404625 1.035973 0.633546 0.096 Uiso 1 1 calc R U . . .
C58 C 0.3730(3) 0.9794(3) 0.5988(5) 0.074(2) Uani 1 1 d . . . . .
H58 H 0.387034 0.973696 0.556664 0.089 Uiso 1 1 calc R U . . .
C59 C 0.2627(2) 1.1007(2) 0.5684(3) 0.0574(17) Uani 1 1 d . . . . .
H59A H 0.259303 1.131755 0.564264 0.069 Uiso 1 1 calc R U . . .
H59B H 0.256636 1.087559 0.526258 0.069 Uiso 1 1 calc R U . . .
C60 C 0.2312(2) 1.0831(2) 0.6200(3) 0.0592(18) Uani 1 1 d . . . . .
H60A H 0.202667 1.079753 0.600881 0.071 Uiso 1 1 calc R U . . .
H60B H 0.229059 1.103429 0.656038 0.071 Uiso 1 1 calc R U . . .
C61 C 0.3516(2) 1.1071(2) 0.5267(3) 0.0546(16) Uani 1 1 d . . . . .
C62 C 0.3506(3) 1.1510(2) 0.5088(4) 0.067(2) Uani 1 1 d . . . . .
H62 H 0.334144 1.170531 0.532754 0.080 Uiso 1 1 calc R U . . .
C63 C 0.3744(3) 1.1650(3) 0.4552(4) 0.080(2) Uani 1 1 d . . . . .
H63 H 0.372657 1.193716 0.441597 0.097 Uiso 1 1 calc R U . . .
C64 C 0.4008(3) 1.1359(3) 0.4218(5) 0.085(3) Uani 1 1 d . . . . .
H64 H 0.417588 1.145460 0.386912 0.102 Uiso 1 1 calc R U . . .
C65 C 0.4022(3) 1.0932(3) 0.4399(4) 0.073(2) Uani 1 1 d . . . . .
H65 H 0.419351 1.073762 0.416763 0.088 Uiso 1 1 calc R U . . .
C66 C 0.3782(2) 1.0793(2) 0.4923(4) 0.0640(19) Uani 1 1 d . . . . .
H66 H 0.379900 1.050408 0.504895 0.077 Uiso 1 1 calc R U . . .
C67 C 0.3305(3) 1.1264(2) 0.6588(3) 0.0635(19) Uani 1 1 d . . . . .
C68 C 0.3027(3) 1.1600(3) 0.6765(5) 0.081(2) Uani 1 1 d . . . . .
H68 H 0.277539 1.164672 0.652503 0.097 Uiso 1 1 calc R U . . .
C69 C 0.3122(4) 1.1866(3) 0.7297(6) 0.105(4) Uani 1 1 d . . . . .
H69 H 0.292971 1.208572 0.741170 0.126 Uiso 1 1 calc R U . . .
C70 C 0.3483(5) 1.1812(4) 0.7644(5) 0.109(4) Uani 1 1 d . . . . .
H70 H 0.353561 1.198544 0.800719 0.131 Uiso 1 1 calc R U . . .
C71 C 0.3773(4) 1.1503(4) 0.7469(5) 0.107(4) Uani 1 1 d . . . . .
H71 H 0.403067 1.147858 0.770043 0.128 Uiso 1 1 calc R U . . .
C72 C 0.3692(3) 1.1221(3) 0.6945(4) 0.085(3) Uani 1 1 d . . . . .
H72 H 0.389166 1.100812 0.683538 0.103 Uiso 1 1 calc R U . . .
C73 C 0.2464(3) 1.0333(3) 0.7392(4) 0.073(2) Uani 1 1 d . . . . .
C74 C 0.2263(4) 1.0008(4) 0.7744(5) 0.117(4) Uani 1 1 d . U . . .
H74 H 0.214765 0.976851 0.753035 0.140 Uiso 1 1 calc R U . . .
C75 C 0.2236(5) 1.0043(5) 0.8433(7) 0.162(5) Uani 1 1 d . U . . .
H75 H 0.208983 0.983343 0.867344 0.194 Uiso 1 1 calc R U . . .
C76 C 0.2433(6) 1.0397(6) 0.8754(7) 0.159(5) Uani 1 1 d . U . . .
H76 H 0.242176 1.041775 0.920758 0.191 Uiso 1 1 calc R U . . .
C77 C 0.2636(5) 1.0706(5) 0.8403(5) 0.137(5) Uani 1 1 d . . . . .
H77 H 0.276350 1.094314 0.860829 0.164 Uiso 1 1 calc R U . . .
C78 C 0.2650(3) 1.0662(3) 0.7737(4) 0.091(3) Uani 1 1 d . . . . .
H78 H 0.279903 1.087224 0.750184 0.109 Uiso 1 1 calc R U . . .
C79 C 0.2081(3) 0.9915(3) 0.6304(4) 0.0649(19) Uani 1 1 d . . . . .
C80 C 0.1653(3) 1.0022(3) 0.6410(4) 0.080(2) Uani 1 1 d . . . . .
H80 H 0.158035 1.030072 0.654234 0.096 Uiso 1 1 calc R U . . .
C81 C 0.1331(3) 0.9715(4) 0.6319(5) 0.094(3) Uani 1 1 d . . . . .
H81 H 0.104304 0.978211 0.640586 0.112 Uiso 1 1 calc R U . . .
C82 C 0.1441(3) 0.9315(4) 0.6103(5) 0.097(3) Uani 1 1 d . . . . .
H82 H 0.122537 0.911212 0.602013 0.116 Uiso 1 1 calc R U . . .
C83 C 0.1867(3) 0.9205(3) 0.6004(5) 0.089(3) Uani 1 1 d . . . . .
H83 H 0.193980 0.892558 0.587600 0.106 Uiso 1 1 calc R U . . .
C84 C 0.2185(3) 0.9510(3) 0.6094(4) 0.071(2) Uani 1 1 d . . . . .
H84 H 0.247253 0.943886 0.601081 0.086 Uiso 1 1 calc R U . . .
N1 N 0.25024(19) 0.96913(18) 0.2268(3) 0.0566(14) Uani 1 1 d . . . . .
N2 N 0.29729(18) 1.00810(16) 0.5251(3) 0.0495(13) Uani 1 1 d . . . . .
N3 N 0.3370(2) 0.9953(2) 0.3478(3) 0.0637(16) Uani 1 1 d . . . . .
N4 N 0.25852(18) 1.04992(19) 0.3571(3) 0.0548(14) Uani 1 1 d . . . . .
N5 N 0.20871(18) 0.97195(19) 0.4044(3) 0.0553(14) Uani 1 1 d . . . . .
N6 N 0.28571(18) 0.91933(18) 0.3956(3) 0.0554(14) Uani 1 1 d . . . . .
P1 P 0.26585(7) 0.90377(7) 0.12588(9) 0.0630(5) Uani 1 1 d . . . . .
P2 P 0.17496(7) 0.93871(7) 0.14357(9) 0.0622(5) Uani 1 1 d . . . . .
P3 P 0.31824(6) 1.08784(6) 0.59351(8) 0.0525(4) Uani 1 1 d . . . . .
P4 P 0.25084(6) 1.02994(6) 0.65065(9) 0.0559(5) Uani 1 1 d . . . . .
P5 P 0.000000 1.000000 0.500000 0.0759(9) Uani 1 2 d S . P . .
F1 F -0.0421(3) 0.9895(3) 0.4611(5) 0.179(3) Uani 1 1 d . . . . .
F2 F 0.0246(2) 1.0049(2) 0.4330(3) 0.144(3) Uani 1 1 d . . . . .
F3 F 0.0124(3) 0.95101(19) 0.5012(3) 0.144(3) Uani 1 1 d . . . . .
P6 P 0.250000 1.250000 0.4925(9) 0.073(4) Uani 0.5 4 d DS TU P A 1
F4 F 0.2514(10) 1.2998(4) 0.5002(14) 0.183(9) Uani 0.5 1 d . . P A 1
F5 F 0.250000 1.250000 0.5700(10) 0.31(2) Uani 0.5 4 d DS T P A 1
F6 F 0.250000 1.250000 0.4155(9) 0.246(18) Uani 0.5 4 d DS T P A 1
P6A P 0.250000 1.250000 0.5025(8) 0.086(5) Uani 0.5 4 d DS TU P B 2
F4A F 0.2646(12) 1.2859(10) 0.5530(15) 0.081(7) Uani 0.125 1 d D U P B 2
F5A F 0.2445(12) 1.2858(10) 0.4475(15) 0.079(6) Uani 0.125 1 d D U P B 2
F4AA F 0.2576(14) 1.2149(11) 0.5577(17) 0.088(7) Uani 0.125 1 d D U P B 2
F5AA F 0.2375(12) 1.2142(11) 0.4499(18) 0.083(7) Uani 0.125 1 d D U P B 2
F5AB F 0.2015(5) 1.2567(17) 0.5239(18) 0.084(7) Uani 0.125 1 d D U P B 2
F5AC F 0.2993(4) 1.2446(15) 0.4813(15) 0.081(7) Uani 0.125 1 d D U P B 2
P7 P 0.29135(9) 0.83615(10) 0.68877(15) 0.1003(9) Uani 0.5 1 d D . P C 1
F7 F 0.2618(5) 0.8773(4) 0.6946(10) 0.179(7) Uani 0.5 1 d D . P C 1
F8 F 0.3054(8) 0.8478(7) 0.6177(6) 0.194(9) Uani 0.5 1 d D . P C 1
F9 F 0.2842(5) 0.8277(5) 0.7645(4) 0.123(5) Uani 0.5 1 d D . P C 1
F10 F 0.3318(4) 0.8655(4) 0.7080(8) 0.121(5) Uani 0.5 1 d D . P C 1
F11 F 0.2545(5) 0.8064(6) 0.6679(11) 0.209(10) Uani 0.5 1 d D . P C 1
F12 F 0.3252(5) 0.7980(5) 0.6908(8) 0.134(5) Uani 0.5 1 d D . P C 1
P7A P 0.29135(9) 0.83615(10) 0.68877(15) 0.1003(9) Uani 0.5 1 d D . P D 2
F7A F 0.2820(8) 0.8685(5) 0.6318(7) 0.175(8) Uani 0.5 1 d D . P D 2
F8A F 0.2422(3) 0.8343(8) 0.7087(11) 0.212(9) Uani 0.5 1 d D . P D 2
F9A F 0.3019(8) 0.8015(8) 0.7424(12) 0.276(13) Uani 0.5 1 d D . P D 2
F10A F 0.2998(9) 0.8725(6) 0.7388(9) 0.244(11) Uani 0.5 1 d D . P D 2
F11A F 0.2818(8) 0.7977(5) 0.6386(10) 0.233(11) Uani 0.5 1 d D . P D 2
F12A F 0.3401(3) 0.8317(10) 0.6705(15) 0.269(12) Uani 0.5 1 d D . P D 2
P8 P 0.1348(7) 1.1517(7) 0.1625(11) 0.128(10) Uani 0.125 1 d D U P E 1
F13 F 0.1827(8) 1.1666(12) 0.178(2) 0.134(12) Uani 0.125 1 d D U P E 1
F14 F 0.1442(13) 1.1554(14) 0.0874(12) 0.146(12) Uani 0.125 1 d D U P E 1
F15 F 0.1197(12) 1.2003(7) 0.165(2) 0.141(12) Uani 0.125 1 d D . P E 1
F16 F 0.0869(8) 1.1364(10) 0.148(2) 0.099(10) Uani 0.125 1 d D . P E 1
F17 F 0.1253(14) 1.1472(14) 0.2381(13) 0.129(11) Uani 0.125 1 d D U P E 1
F18 F 0.1509(11) 1.1034(8) 0.1651(17) 0.095(8) Uani 0.125 1 d D . P E 1
P8A P 0.1367(6) 1.1529(7) 0.1634(9) 0.122(10) Uani 0.125 1 d D . P F 2
F13A F 0.1318(10) 1.1177(10) 0.2194(15) 0.134(14) Uani 0.125 1 d D . P F 2
F14A F 0.1705(8) 1.1779(10) 0.2080(17) 0.112(11) Uani 0.125 1 d D . P F 2
F15A F 0.1750(11) 1.1259(13) 0.133(2) 0.157(16) Uani 0.125 1 d D . P F 2
F16A F 0.1027(11) 1.1265(11) 0.1223(15) 0.142(15) Uani 0.125 1 d D . P F 2
F17A F 0.0995(8) 1.1801(11) 0.1969(14) 0.100(10) Uani 0.125 1 d D . P F 2
F18A F 0.1392(13) 1.1875(12) 0.1069(16) 0.151(15) Uani 0.125 1 d D . P F 2

loop_
_atom_site_aniso_label
_atom_site_aniso_U_11
_atom_site_aniso_U_22
_atom_site_aniso_U_33
_atom_site_aniso_U_23
_atom_site_aniso_U_13
_atom_site_aniso_U_12
Ru1 0.0542(3) 0.0532(3) 0.0472(3) -0.0061(2) -0.0004(2) 0.0032(3)
Fe1 0.0827(8) 0.0558(6) 0.0466(5) 0.0020(4) 0.0038(5) -0.0035(5)
Fe2 0.0545(6) 0.0483(6) 0.0538(5) 0.0031(4) -0.0065(4) 0.0001(4)
C1 0.051(4) 0.046(4) 0.054(4) 0.000(3) -0.001(3) 0.001(3)
C2 0.055(4) 0.051(4) 0.054(4) -0.005(3) -0.001(3) 0.000(3)
C3 0.060(5) 0.075(5) 0.087(6) -0.027(4) -0.011(4) 0.014(4)
C4 0.062(6) 0.090(7) 0.128(8) -0.035(6) -0.016(5) 0.015(5)
C5 0.079(6) 0.104(7) 0.129(7) -0.033(6) 0.021(6) -0.015(5)
C6 0.093(8) 0.112(8) 0.105(8) -0.017(6) 0.032(6) -0.025(7)
C7 0.076(6) 0.086(6) 0.071(5) 0.000(4) 0.014(4) -0.011(5)
C8 0.068(5) 0.073(5) 0.061(4) -0.007(4) -0.001(4) 0.022(4)
C9 0.097(7) 0.087(7) 0.073(5) 0.008(5) -0.009(5) 0.022(6)
C10 0.124(9) 0.062(6) 0.098(7) 0.012(5) 0.001(6) 0.006(6)
C11 0.097(7) 0.057(5) 0.101(7) 0.003(5) -0.001(5) -0.011(5)
C12 0.077(5) 0.073(5) 0.060(4) 0.000(4) -0.008(4) -0.001(4)
C13 0.068(5) 0.067(5) 0.058(4) -0.007(4) 0.001(4) 0.009(4)
C14 0.057(5) 0.091(6) 0.077(5) 0.000(5) 0.006(4) 0.023(5)
C15 0.065(6) 0.105(8) 0.113(8) 0.000(6) 0.023(5) 0.001(6)
C16 0.073(6) 0.077(6) 0.110(7) -0.009(5) 0.000(5) -0.024(5)
C17 0.056(5) 0.073(5) 0.077(5) -0.009(4) 0.004(4) -0.012(4)
C18 0.094(6) 0.062(5) 0.056(4) -0.002(4) 0.014(4) 0.001(4)
C19 0.129(9) 0.075(6) 0.074(6) 0.010(5) 0.007(5) -0.007(6)
C20 0.104(7) 0.052(5) 0.101(7) 0.006(5) 0.005(5) 0.017(5)
C21 0.097(7) 0.073(6) 0.069(5) -0.004(4) 0.000(5) 0.027(5)
C22 0.077(5) 0.066(5) 0.062(4) 0.000(4) 0.006(4) 0.021(4)
C23 0.131(10) 0.094(8) 0.089(7) 0.025(6) 0.029(7) -0.023(7)
C24 0.130(10) 0.080(7) 0.089(7) 0.006(6) 0.002(7) -0.031(7)
C25 0.139(10) 0.066(6) 0.086(7) 0.009(5) 0.009(7) -0.019(6)
C26 0.128(9) 0.084(7) 0.091(7) 0.045(6) -0.003(7) 0.004(7)
C27 0.182(13) 0.088(7) 0.049(5) 0.021(5) 0.010(7) -0.008(8)
C28 0.085(6) 0.061(5) 0.095(6) 0.009(4) 0.017(5) 0.005(4)
C29 0.079(6) 0.060(5) 0.091(6) 0.002(4) -0.001(5) -0.004(4)
C30 0.087(6) 0.102(7) 0.074(6) -0.038(5) -0.019(5) 0.021(5)
C31 0.127(8) 0.156(8) 0.129(7) -0.058(7) 0.009(6) -0.008(7)
C32 0.153(9) 0.161(9) 0.154(9) -0.059(7) -0.021(7) -0.011(7)
C33 0.149(8) 0.153(9) 0.114(7) -0.020(7) -0.022(7) 0.011(7)
C34 0.156(8) 0.147(8) 0.118(7) -0.020(7) 0.027(7) 0.028(7)
C35 0.179(12) 0.131(9) 0.055(5) -0.005(6) 0.033(7) 0.024(8)
C36 0.078(5) 0.079(6) 0.053(4) -0.009(4) 0.006(4) -0.001(5)
C37 0.096(7) 0.100(7) 0.073(6) -0.001(5) 0.010(5) 0.005(6)
C38 0.105(9) 0.132(10) 0.088(7) 0.007(7) 0.000(6) 0.036(8)
C39 0.102(9) 0.152(12) 0.077(6) -0.023(7) -0.014(6) 0.039(9)
C40 0.084(7) 0.150(11) 0.101(8) -0.052(8) -0.018(6) 0.005(7)
C41 0.092(7) 0.084(6) 0.071(5) -0.015(4) 0.002(5) 0.002(5)
C42 0.095(7) 0.080(6) 0.079(6) -0.009(5) -0.027(5) 0.007(5)
C43 0.145(8) 0.166(9) 0.121(7) -0.030(7) -0.052(7) 0.037(7)
C44 0.183(10) 0.204(10) 0.169(9) -0.023(8) -0.048(8) 0.038(8)
C45 0.182(9) 0.187(9) 0.132(8) -0.036(8) -0.042(7) 0.040(8)
C46 0.148(8) 0.153(8) 0.099(7) -0.027(6) -0.029(6) 0.016(7)
C47 0.153(11) 0.142(10) 0.062(6) -0.017(6) -0.033(6) 0.024(8)
C48 0.073(5) 0.084(6) 0.051(4) -0.002(4) 0.000(4) 0.000(4)
C49 0.102(8) 0.096(7) 0.112(8) 0.003(6) 0.034(6) 0.001(6)
C50 0.103(7) 0.131(8) 0.114(7) 0.018(6) 0.031(6) 0.017(6)
C51 0.083(7) 0.170(13) 0.079(6) -0.002(7) 0.013(5) 0.038(8)
C52 0.083(7) 0.115(8) 0.095(7) -0.039(6) -0.003(6) 0.025(6)
C53 0.075(6) 0.092(7) 0.075(5) -0.019(5) -0.013(4) 0.009(5)
C54 0.077(6) 0.052(5) 0.098(6) 0.000(4) -0.015(5) 0.005(4)
C55 0.075(6) 0.066(5) 0.089(6) 0.031(5) -0.015(5) 0.005(4)
C56 0.099(7) 0.080(6) 0.076(6) 0.007(5) -0.028(5) 0.012(5)
C57 0.067(5) 0.073(6) 0.100(7) 0.015(5) -0.022(5) -0.003(4)
C58 0.067(5) 0.065(5) 0.090(6) 0.004(4) -0.009(4) 0.012(4)
C59 0.062(4) 0.058(4) 0.052(4) 0.001(3) -0.005(3) 0.005(3)
C60 0.059(4) 0.060(4) 0.058(4) 0.003(3) 0.006(3) 0.009(3)
C61 0.053(4) 0.054(4) 0.057(4) -0.003(3) 0.001(3) 0.001(3)
C62 0.080(5) 0.054(4) 0.066(5) -0.002(4) 0.005(4) -0.005(4)
C63 0.092(6) 0.065(5) 0.084(6) 0.009(4) 0.012(5) -0.007(5)
C64 0.079(6) 0.092(7) 0.083(6) 0.000(5) 0.023(5) -0.021(5)
C65 0.073(5) 0.065(5) 0.081(5) -0.003(4) 0.027(4) -0.010(4)
C66 0.057(4) 0.054(4) 0.081(5) -0.001(4) 0.001(4) 0.004(4)
C67 0.074(5) 0.060(5) 0.056(4) -0.003(3) 0.002(4) -0.012(4)
C68 0.086(6) 0.058(5) 0.098(6) -0.018(4) 0.008(5) -0.004(4)
C69 0.137(10) 0.074(6) 0.105(8) -0.043(6) 0.029(7) -0.014(6)
C70 0.140(11) 0.099(8) 0.088(7) -0.040(6) 0.003(7) -0.035(8)
C71 0.140(10) 0.093(8) 0.088(7) 0.003(6) -0.038(7) -0.032(7)
C72 0.107(7) 0.075(6) 0.075(5) -0.006(4) -0.021(5) -0.012(5)
C73 0.103(6) 0.064(5) 0.052(4) 0.010(4) 0.003(4) -0.003(5)
C74 0.150(8) 0.125(7) 0.074(5) 0.017(5) 0.012(5) -0.037(6)
C75 0.203(10) 0.177(9) 0.106(7) 0.043(7) 0.019(7) -0.041(8)
C76 0.194(10) 0.174(9) 0.109(8) -0.005(7) 0.002(7) -0.029(8)
C77 0.210(14) 0.149(11) 0.051(5) 0.000(6) 0.007(7) -0.044(10)
C78 0.132(8) 0.089(6) 0.051(4) -0.005(4) -0.001(5) -0.014(6)
C79 0.065(5) 0.071(5) 0.058(4) 0.011(4) 0.010(4) 0.001(4)
C80 0.075(6) 0.071(5) 0.093(6) -0.001(4) 0.015(5) -0.008(5)
C81 0.067(6) 0.104(8) 0.109(8) 0.006(6) 0.007(5) -0.025(6)
C82 0.088(7) 0.104(8) 0.099(7) 0.010(6) -0.007(5) -0.052(6)
C83 0.088(7) 0.070(6) 0.108(7) -0.001(5) -0.011(5) -0.020(5)
C84 0.067(5) 0.064(5) 0.084(5) 0.009(4) 0.001(4) -0.014(4)
N1 0.065(4) 0.053(3) 0.052(3) -0.003(3) 0.000(3) -0.002(3)
N2 0.059(3) 0.043(3) 0.046(3) -0.004(2) -0.006(2) -0.001(3)
N3 0.061(4) 0.065(4) 0.065(4) -0.013(3) 0.003(3) 0.003(3)
N4 0.056(3) 0.059(4) 0.050(3) -0.007(3) -0.004(3) 0.005(3)
N5 0.055(3) 0.062(4) 0.049(3) 0.003(3) 0.002(3) 0.003(3)
N6 0.053(3) 0.057(3) 0.056(3) -0.005(3) 0.001(3) 0.001(3)
P1 0.0710(13) 0.0601(12) 0.0579(11) -0.0067(9) 0.0079(9) -0.0013(10)
P2 0.0714(13) 0.0643(12) 0.0511(10) -0.0017(9) -0.0036(9) 0.0038(10)
P3 0.0557(11) 0.0517(10) 0.0501(9) -0.0001(8) -0.0020(8) -0.0026(8)
P4 0.0610(11) 0.0544(11) 0.0522(10) 0.0057(8) 0.0033(8) -0.0034(9)
P5 0.071(2) 0.0651(19) 0.092(2) -0.0059(16) 0.0192(17) 0.0019(16)
F1 0.117(6) 0.222(9) 0.199(8) -0.020(7) -0.048(6) -0.022(6)
F2 0.159(6) 0.157(6) 0.116(5) 0.025(4) 0.072(4) 0.042(5)
F3 0.218(8) 0.072(4) 0.141(6) -0.001(4) 0.042(5) 0.032(4)
P6 0.053(4) 0.053(4) 0.113(8) 0.000 0.000 0.000
F4 0.120(15) 0.057(7) 0.37(2) -0.058(10) 0.002(17) -0.002(7)
F5 0.40(4) 0.40(4) 0.115(12) 0.000 0.000 0.000
F6 0.31(3) 0.31(3) 0.109(11) 0.000 0.000 0.000
P6A 0.082(5) 0.082(5) 0.095(6) 0.000 0.000 0.000
F4A 0.080(8) 0.081(8) 0.082(7) 0.000(5) 0.001(5) -0.001(5)
F5A 0.078(8) 0.078(7) 0.080(7) 0.001(5) -0.001(5) 0.000(5)
F4AA 0.090(8) 0.087(8) 0.088(7) 0.002(5) 0.000(5) 0.001(5)
F5AA 0.084(8) 0.082(7) 0.084(7) -0.003(5) -0.002(5) 0.000(5)
F5AB 0.083(7) 0.084(9) 0.084(9) 0.001(5) 0.003(5) 0.000(5)
F5AC 0.080(7) 0.081(9) 0.081(8) 0.000(5) 0.001(5) 0.001(5)
P7 0.0836(17) 0.107(2) 0.111(2) 0.0393(16) -0.0211(15) -0.0121(15)
F7 0.129(11) 0.133(11) 0.28(2) 0.093(14) -0.005(14) 0.041(9)
F8 0.28(3) 0.20(2) 0.094(8) 0.042(11) -0.013(9) -0.028(17)
F9 0.135(13) 0.123(11) 0.113(7) 0.043(7) 0.028(7) 0.021(9)
F10 0.107(9) 0.105(9) 0.152(12) 0.039(8) -0.029(8) -0.023(7)
F11 0.143(15) 0.184(18) 0.30(2) 0.012(17) -0.113(17) -0.061(13)
F12 0.154(13) 0.107(9) 0.139(12) -0.016(9) -0.019(10) 0.030(8)
P7A 0.0836(17) 0.107(2) 0.111(2) 0.0393(16) -0.0211(15) -0.0121(15)
F7A 0.29(2) 0.118(12) 0.112(11) 0.033(9) -0.055(12) 0.011(14)
F8A 0.090(8) 0.24(3) 0.30(3) -0.016(17) 0.023(11) -0.023(11)
F9A 0.18(2) 0.30(2) 0.34(3) 0.24(2) -0.09(2) -0.037(19)
F10A 0.30(3) 0.27(2) 0.163(16) -0.073(15) -0.030(19) -0.09(2)
F11A 0.26(3) 0.111(11) 0.33(2) -0.073(14) -0.02(2) 0.024(15)
F12A 0.110(10) 0.31(4) 0.38(4) 0.05(2) 0.067(15) 0.004(14)
P8 0.118(12) 0.138(12) 0.128(11) 0.016(9) -0.012(9) 0.016(8)
F13 0.114(13) 0.140(19) 0.15(2) 0.034(17) -0.003(13) 0.021(13)
F14 0.15(2) 0.15(2) 0.137(13) 0.027(14) -0.001(12) -0.019(17)
F15 0.09(3) 0.138(15) 0.19(3) -0.005(17) -0.06(3) 0.004(15)
F16 0.094(13) 0.075(19) 0.13(3) 0.02(2) 0.002(14) 0.056(12)
F17 0.124(19) 0.13(2) 0.129(13) -0.025(13) 0.008(13) 0.022(16)
F18 0.066(19) 0.150(15) 0.067(19) -0.003(14) -0.011(17) 0.036(13)
P8A 0.050(11) 0.18(2) 0.138(18) 0.090(14) -0.006(9) 0.064(11)
F13A 0.06(2) 0.17(3) 0.17(3) 0.09(3) -0.048(18) -0.017(18)
F14A 0.094(19) 0.10(2) 0.14(3) 0.03(2) 0.049(17) 0.049(17)
F15A 0.20(3) 0.12(3) 0.14(4) 0.01(2) 0.03(3) 0.09(3)
F16A 0.22(3) 0.16(3) 0.048(19) 0.00(2) 0.026(19) 0.05(3)
F17A 0.092(19) 0.12(2) 0.09(2) 0.007(18) 0.013(17) -0.005(18)
F18A 0.18(4) 0.16(3) 0.12(3) 0.07(2) 0.07(2) 0.10(2)

loop_
_atom_type_symbol
_atom_type_description
_atom_type_scat_dispersion_real
_atom_type_scat_dispersion_imag
_atom_type_scat_source
C C 0.0033 0.0016 'International Tables Vol C Tables 4.2.6.8 and 6.1.1.4'
H H 0.0000 0.0000 'International Tables Vol C Tables 4.2.6.8 and 6.1.1.4'
F F 0.0171 0.0103 'International Tables Vol C Tables 4.2.6.8 and 6.1.1.4'
Fe Fe 0.3463 0.8444 'International Tables Vol C Tables 4.2.6.8 and 6.1.1.4'
N N 0.0061 0.0033 'International Tables Vol C Tables 4.2.6.8 and 6.1.1.4'
O O 0.0106 0.0060 'International Tables Vol C Tables 4.2.6.8 and 6.1.1.4'
P P 0.1023 0.0942 'International Tables Vol C Tables 4.2.6.8 and 6.1.1.4'
Ru Ru -1.2594 0.8363 'International Tables Vol C Tables 4.2.6.8 and 6.1.1.4'

loop_
_geom_angle_atom_site_label_1
_geom_angle_atom_site_label_2
_geom_angle_atom_site_label_3
_geom_angle
_geom_angle_site_symmetry_1
_geom_angle_site_symmetry_3
_geom_angle_publ_flag
C1 Ru1 C2 177.7(3) . . ?
C1 Ru1 N3 88.5(3) . . ?
C1 Ru1 N4 87.3(2) . . ?
C1 Ru1 N5 90.6(2) . . ?
C1 Ru1 N6 92.1(2) . . ?
C2 Ru1 N3 90.3(3) . . ?
C2 Ru1 N4 90.7(2) . . ?
C2 Ru1 N5 90.7(2) . . ?
C2 Ru1 N6 90.0(2) . . ?
N3 Ru1 N6 90.9(2) . . ?
N4 Ru1 N3 89.8(2) . . ?
N4 Ru1 N6 179.0(2) . . ?
N5 Ru1 N3 177.6(2) . . ?
N5 Ru1 N4 92.3(2) . . ?
N5 Ru1 N6 87.0(2) . . ?
C23 Fe1 C24 38.0(4) . . ?
C23 Fe1 C25 64.6(4) . . ?
C23 Fe1 P1 95.3(3) . . ?
C23 Fe1 P2 142.0(4) . . ?
C24 Fe1 C25 37.3(4) . . ?
C24 Fe1 P1 122.6(4) . . ?
C24 Fe1 P2 151.1(4) . . ?
C25 Fe1 P1 159.1(4) . . ?
C25 Fe1 P2 114.3(4) . . ?
C26 Fe1 C23 65.3(5) . . ?
C26 Fe1 C24 62.7(5) . . ?
C26 Fe1 C25 37.9(4) . . ?
C26 Fe1 P1 140.2(4) . . ?
C26 Fe1 P2 90.7(3) . . ?
C27 Fe1 C23 38.8(4) . . ?
C27 Fe1 C24 63.8(5) . . ?
C27 Fe1 C25 65.6(4) . . ?
C27 Fe1 C26 40.4(4) . . ?
C27 Fe1 P1 102.7(3) . . ?
C27 Fe1 P2 104.1(4) . . ?
N1 Fe1 C23 124.5(4) . . ?
N1 Fe1 C24 95.4(3) . . ?
N1 Fe1 C25 97.2(3) . . ?
N1 Fe1 C26 130.1(4) . . ?
N1 Fe1 C27 159.2(4) . . ?
N1 Fe1 P1 89.68(18) . . ?
N1 Fe1 P2 93.49(19) . . ?
P1 Fe1 P2 84.83(8) . . ?
C54 Fe2 C58 38.3(3) . . ?
C54 Fe2 P3 158.3(3) . . ?
C54 Fe2 P4 116.1(3) . . ?
C55 Fe2 C54 38.7(3) . . ?
C55 Fe2 C57 66.7(3) . . ?
C55 Fe2 C58 65.5(4) . . ?
C55 Fe2 P3 141.5(3) . . ?
C55 Fe2 P4 91.4(3) . . ?
C56 Fe2 C54 65.6(4) . . ?
C56 Fe2 C55 40.1(3) . . ?
C56 Fe2 C57 40.1(4) . . ?
C56 Fe2 C58 65.9(4) . . ?
C56 Fe2 P3 104.1(3) . . ?
C56 Fe2 P4 104.2(3) . . ?
C57 Fe2 C54 64.9(3) . . ?
C57 Fe2 C58 38.6(3) . . ?
C57 Fe2 P3 94.7(3) . . ?
C57 Fe2 P4 143.1(3) . . ?
C58 Fe2 P3 120.6(3) . . ?
C58 Fe2 P4 154.3(3) . . ?
N2 Fe2 C54 96.2(3) . . ?
N2 Fe2 C55 129.4(3) . . ?
N2 Fe2 C56 158.8(3) . . ?
N2 Fe2 C57 123.6(3) . . ?
N2 Fe2 C58 93.2(3) . . ?
N2 Fe2 P3 89.10(16) . . ?
N2 Fe2 P4 93.36(18) . . ?
P3 Fe2 P4 84.34(8) . . ?
N1 C1 Ru1 174.1(6) . . ?
N2 C2 Ru1 179.3(6) . . ?
C4 C3 H3 119.6 . . ?
N3 C3 H3 119.6 . . ?
N3 C3 C4 120.8(9) . . ?
C3 C4 H4 120.0 . . ?
C5 C4 C3 120.0(10) . . ?
C5 C4 H4 120.0 . . ?
C4 C5 H5 120.6 . . ?
C6 C5 C4 118.8(10) . . ?
C6 C5 H5 120.6 . . ?
C5 C6 H6 119.9 . . ?
C5 C6 C7 120.2(11) . . ?
C7 C6 H6 119.9 . . ?
C6 C7 H7 119.0 . . ?
N3 C7 C6 122.0(10) . . ?
N3 C7 H7 119.0 . . ?
C9 C8 H8 118.3 . . ?
N4 C8 H8 118.3 . . ?
N4 C8 C9 123.5(8) . . ?
C8 C9 H9 120.2 . . ?
C10 C9 C8 119.7(9) . . ?
C10 C9 H9 120.2 . . ?
C9 C10 H10 121.0 . . ?
C9 C10 C11 118.1(9) . . ?
C11 C10 H10 121.0 . . ?
C10 C11 H11 120.6 . . ?
C12 C11 C10 118.8(9) . . ?
C12 C11 H11 120.6 . . ?
C11 C12 H12 117.9 . . ?
N4 C12 C11 124.3(8) . . ?
N4 C12 H12 117.9 . . ?
C14 C13 H13 118.7 . . ?
N5 C13 H13 118.7 . . ?
N5 C13 C14 122.6(8) . . ?
C13 C14 H14 120.1 . . ?
C15 C14 C13 119.8(8) . . ?
C15 C14 H14 120.1 . . ?
C14 C15 H15 121.1 . . ?
C14 C15 C16 117.7(8) . . ?
C16 C15 H15 121.1 . . ?
C15 C16 H16 119.8 . . ?
C15 C16 C17 120.5(9) . . ?
C17 C16 H16 119.8 . . ?
C16 C17 H17 119.0 . . ?
N5 C17 C16 122.1(8) . . ?
N5 C17 H17 119.0 . . ?
C19 C18 H18 118.6 . . ?
N6 C18 H18 118.6 . . ?
N6 C18 C19 122.7(7) . . ?
C18 C19 H19 119.7 . . ?
C20 C19 C18 120.7(8) . . ?
C20 C19 H19 119.7 . . ?
C19 C20 H20 121.8 . . ?
C19 C20 C21 116.5(8) . . ?
C21 C20 H20 121.8 . . ?
C20 C21 H21 119.7 . . ?
C22 C21 C20 120.7(8) . . ?
C22 C21 H21 119.7 . . ?
C21 C22 H22 118.6 . . ?
N6 C22 C21 122.9(8) . . ?
N6 C22 H22 118.6 . . ?
Fe1 C23 H23 126.9 . . ?
C24 C23 Fe1 71.5(6) . . ?
C24 C23 H23 126.9 . . ?
C24 C23 C27 106.2(12) . . ?
C27 C23 Fe1 68.4(6) . . ?
C27 C23 H23 126.9 . . ?
Fe1 C24 H24 123.9 . . ?
C23 C24 Fe1 70.5(6) . . ?
C23 C24 H24 123.9 . . ?
C25 C24 Fe1 72.6(6) . . ?
C25 C24 C23 112.2(11) . . ?
C25 C24 H24 123.9 . . ?
Fe1 C25 H25 126.9 . . ?
C24 C25 Fe1 70.1(6) . . ?
C24 C25 H25 126.9 . . ?
C24 C25 C26 106.1(11) . . ?
C26 C25 Fe1 69.1(5) . . ?
C26 C25 H25 126.9 . . ?
Fe1 C26 H26 126.1 . . ?
C25 C26 Fe1 73.0(6) . . ?
C25 C26 H26 126.1 . . ?
C25 C26 C27 107.9(11) . . ?
C27 C26 Fe1 67.8(5) . . ?
C27 C26 H26 126.1 . . ?
Fe1 C27 H27 126.1 . . ?
C23 C27 Fe1 72.9(6) . . ?
C23 C27 C26 107.5(11) . . ?
C23 C27 H27 126.1 . . ?
C26 C27 Fe1 71.7(5) . . ?
C26 C27 H27 126.1 . . ?
H28A C28 H28B 108.1 . . ?
C29 C28 H28A 109.6 . . ?
C29 C28 H28B 109.6 . . ?
C29 C28 P1 110.5(6) . . ?
P1 C28 H28A 109.6 . . ?
P1 C28 H28B 109.6 . . ?
C28 C29 H29A 108.8 . . ?
C28 C29 H29B 108.8 . . ?
C28 C29 P2 113.7(6) . . ?
H29A C29 H29B 107.7 . . ?
P2 C29 H29A 108.8 . . ?
P2 C29 H29B 108.8 . . ?
C31 C30 P1 121.1(9) . . ?
C35 C30 C31 119.4(10) . . ?
C35 C30 P1 119.5(8) . . ?
C30 C31 H31 119.6 . . ?
C30 C31 C32 120.8(13) . . ?
C32 C31 H31 119.6 . . ?
C31 C32 H32 123.6 . . ?
C33 C32 C31 112.8(14) . . ?
C33 C32 H32 123.6 . . ?
C32 C33 H33 115.3 . . ?
C32 C33 C34 129.4(15) . . ?
C34 C33 H33 115.3 . . ?
C33 C34 H34 121.7 . . ?
C33 C34 C35 116.6(14) . . ?
C35 C34 H34 121.7 . . ?
C30 C35 C34 119.2(13) . . ?
C30 C35 H35 120.4 . . ?
C34 C35 H35 120.4 . . ?
C37 C36 P1 120.0(7) . . ?
C41 C36 C37 118.0(9) . . ?
C41 C36 P1 122.0(7) . . ?
C36 C37 H37 119.8 . . ?
C38 C37 C36 120.4(11) . . ?
C38 C37 H37 119.8 . . ?
C37 C38 H38 119.2 . . ?
C39 C38 C37 121.5(12) . . ?
C39 C38 H38 119.2 . . ?
C38 C39 H39 120.9 . . ?
C40 C39 C38 118.2(11) . . ?
C40 C39 H39 120.9 . . ?
C39 C40 H40 118.9 . . ?
C39 C40 C41 122.1(11) . . ?
C41 C40 H40 118.9 . . ?
C36 C41 C40 119.6(10) . . ?
C36 C41 H41 120.2 . . ?
C40 C41 H41 120.2 . . ?
C43 C42 C47 117.3(10) . . ?
C43 C42 P2 121.7(8) . . ?
C47 C42 P2 121.0(8) . . ?
C42 C43 H43 120.1 . . ?
C42 C43 C44 119.7(14) . . ?
C44 C43 H43 120.1 . . ?
C43 C44 H44 120.3 . . ?
C45 C44 C43 119.5(16) . . ?
C45 C44 H44 120.3 . . ?
C44 C45 H45 119.3 . . ?
C46 C45 C44 121.4(16) . . ?
C46 C45 H45 119.3 . . ?
C45 C46 H46 120.3 . . ?
C45 C46 C47 119.4(14) . . ?
C47 C46 H46 120.3 . . ?
C42 C47 H47 118.8 . . ?
C46 C47 C42 122.3(12) . . ?
C46 C47 H47 118.8 . . ?
C49 C48 P2 121.1(7) . . ?
C53 C48 C49 118.6(8) . . ?
C53 C48 P2 119.8(7) . . ?
C48 C49 H49 119.9 . . ?
C50 C49 C48 120.2(11) . . ?
C50 C49 H49 119.9 . . ?
C49 C50 H50 119.5 . . ?
C51 C50 C49 121.1(12) . . ?
C51 C50 H50 119.5 . . ?
C50 C51 H51 119.8 . . ?
C50 C51 C52 120.3(10) . . ?
C52 C51 H51 119.8 . . ?
C51 C52 H52 119.7 . . ?
C51 C52 C53 120.6(10) . . ?
C53 C52 H52 119.7 . . ?
C48 C53 C52 119.1(10) . . ?
C48 C53 H53 120.4 . . ?
C52 C53 H53 120.4 . . ?
Fe2 C54 H54 125.1 . . ?
C55 C54 Fe2 69.9(5) . . ?
C55 C54 H54 125.1 . . ?
C58 C54 Fe2 70.9(5) . . ?
C58 C54 H54 125.1 . . ?
C58 C54 C55 109.7(8) . . ?
Fe2 C55 H55 126.7 . . ?
C54 C55 Fe2 71.4(5) . . ?
C54 C55 H55 126.7 . . ?
C54 C55 C56 106.6(8) . . ?
C56 C55 Fe2 68.8(4) . . ?
C56 C55 H55 126.7 . . ?
Fe2 C56 H56 126.0 . . ?
C55 C56 Fe2 71.0(5) . . ?
C55 C56 H56 126.0 . . ?
C55 C56 C57 107.9(8) . . ?
C57 C56 Fe2 71.7(5) . . ?
C57 C56 H56 126.0 . . ?
Fe2 C57 H57 126.6 . . ?
C56 C57 Fe2 68.1(5) . . ?
C56 C57 H57 126.6 . . ?
C58 C57 Fe2 70.8(5) . . ?
C58 C57 C56 106.8(8) . . ?
C58 C57 H57 126.6 . . ?
Fe2 C58 H58 125.5 . . ?
C54 C58 Fe2 70.8(5) . . ?
C54 C58 C57 108.9(9) . . ?
C54 C58 H58 125.5 . . ?
C57 C58 Fe2 70.6(5) . . ?
C57 C58 H58 125.5 . . ?
H59A C59 H59B 108.3 . . ?
C60 C59 H59A 109.9 . . ?
C60 C59 H59B 109.9 . . ?
C60 C59 P3 108.9(5) . . ?
P3 C59 H59A 109.9 . . ?
P3 C59 H59B 109.9 . . ?
C59 C60 H60A 109.7 . . ?
C59 C60 H60B 109.7 . . ?
C59 C60 P4 109.7(5) . . ?
H60A C60 H60B 108.2 . . ?
P4 C60 H60A 109.7 . . ?
P4 C60 H60B 109.7 . . ?
C62 C61 P3 120.1(5) . . ?
C66 C61 C62 118.7(7) . . ?
C66 C61 P3 121.2(6) . . ?
C61 C62 H62 120.1 . . ?
C63 C62 C61 119.8(7) . . ?
C63 C62 H62 120.1 . . ?
C62 C63 H63 120.2 . . ?
C62 C63 C64 119.6(8) . . ?
C64 C63 H63 120.2 . . ?
C63 C64 H64 119.7 . . ?
C65 C64 C63 120.5(8) . . ?
C65 C64 H64 119.7 . . ?
C64 C65 H65 120.1 . . ?
C64 C65 C66 119.7(8) . . ?
C66 C65 H65 120.1 . . ?
C61 C66 H66 119.2 . . ?
C65 C66 C61 121.6(7) . . ?
C65 C66 H66 119.2 . . ?
C68 C67 C72 117.3(8) . . ?
C68 C67 P3 123.1(6) . . ?
C72 C67 P3 119.6(6) . . ?
C67 C68 H68 119.6 . . ?
C67 C68 C69 120.8(10) . . ?
C69 C68 H68 119.6 . . ?
C68 C69 H69 119.5 . . ?
C70 C69 C68 121.1(10) . . ?
C70 C69 H69 119.5 . . ?
C69 C70 H70 120.0 . . ?
C69 C70 C71 120.1(10) . . ?
C71 C70 H70 120.0 . . ?
C70 C71 H71 119.3 . . ?
C70 C71 C72 121.4(11) . . ?
C72 C71 H71 119.3 . . ?
C67 C72 H72 120.4 . . ?
C71 C72 C67 119.3(10) . . ?
C71 C72 H72 120.3 . . ?
C74 C73 P4 120.7(7) . . ?
C78 C73 C74 117.5(8) . . ?
C78 C73 P4 121.7(6) . . ?
C73 C74 H74 120.4 . . ?
C73 C74 C75 119.3(12) . . ?
C75 C74 H74 120.4 . . ?
C74 C75 H75 120.1 . . ?
C76 C75 C74 119.7(13) . . ?
C76 C75 H75 120.1 . . ?
C75 C76 H76 120.0 . . ?
C77 C76 C75 120.1(13) . . ?
C77 C76 H76 120.0 . . ?
C76 C77 H77 120.9 . . ?
C76 C77 C78 118.2(13) . . ?
C78 C77 H77 120.9 . . ?
C73 C78 C77 125.1(10) . . ?
C73 C78 H78 117.4 . . ?
C77 C78 H78 117.4 . . ?
C80 C79 P4 120.1(6) . . ?
C84 C79 C80 119.7(8) . . ?
C84 C79 P4 120.0(6) . . ?
C79 C80 H80 119.9 . . ?
C79 C80 C81 120.1(9) . . ?
C81 C80 H80 119.9 . . ?
C80 C81 H81 120.4 . . ?
C82 C81 C80 119.1(9) . . ?
C82 C81 H81 120.4 . . ?
C81 C82 H82 119.6 . . ?
C81 C82 C83 120.9(9) . . ?
C83 C82 H82 119.6 . . ?
C82 C83 H83 120.1 . . ?
C84 C83 C82 119.8(9) . . ?
C84 C83 H83 120.1 . . ?
C79 C84 C83 120.2(9) . . ?
C79 C84 H84 119.9 . . ?
C83 C84 H84 119.9 . . ?
C1 N1 Fe1 172.5(6) . . ?
C2 N2 Fe2 173.8(5) . . ?
C3 N3 Ru1 120.8(6) . . ?
C3 N3 C7 118.1(7) . . ?
C7 N3 Ru1 121.0(6) . . ?
C8 N4 Ru1 122.1(5) . . ?
C8 N4 C12 115.6(7) . . ?
C12 N4 Ru1 122.1(5) . . ?
C13 N5 Ru1 121.8(5) . . ?
C17 N5 Ru1 120.9(5) . . ?
C17 N5 C13 117.2(7) . . ?
C18 N6 Ru1 120.9(5) . . ?
C18 N6 C22 116.5(6) . . ?
C22 N6 Ru1 122.3(5) . . ?
C28 P1 Fe1 105.3(3) . . ?
C30 P1 Fe1 118.2(3) . . ?
C30 P1 C28 107.3(5) . . ?
C30 P1 C36 103.4(4) . . ?
C36 P1 Fe1 118.2(3) . . ?
C36 P1 C28 103.1(4) . . ?
C29 P2 Fe1 108.6(3) . . ?
C42 P2 Fe1 116.8(3) . . ?
C42 P2 C29 104.7(4) . . ?
C48 P2 Fe1 115.7(3) . . ?
C48 P2 C29 106.6(4) . . ?
C48 P2 C42 103.5(4) . . ?
C59 P3 Fe2 104.3(2) . . ?
C61 P3 Fe2 117.7(2) . . ?
C61 P3 C59 104.5(3) . . ?
C61 P3 C67 102.7(3) . . ?
C67 P3 Fe2 121.0(3) . . ?
C67 P3 C59 104.9(4) . . ?
C60 P4 Fe2 109.8(2) . . ?
C73 P4 Fe2 115.4(3) . . ?
C73 P4 C60 105.1(3) . . ?
C73 P4 C79 102.0(4) . . ?
C79 P4 Fe2 118.1(3) . . ?
C79 P4 C60 105.2(4) . . ?
F1 P5 F1 180.0(6) . 5_576 ?
F1 P5 F2 91.3(5) 5_576 . ?
F1 P5 F2 91.3(5) . 5_576 ?
F1 P5 F2 88.7(5) 5_576 5_576 ?
F1 P5 F2 88.7(5) . . ?
F1 P5 F3 89.4(5) 5_576 . ?
F1 P5 F3 89.4(5) . 5_576 ?
F1 P5 F3 90.6(5) . . ?
F1 P5 F3 90.6(5) 5_576 5_576 ?
F2 P5 F2 180.0 5_576 . ?
F3 P5 F2 89.4(4) 5_576 5_576 ?
F3 P5 F2 90.6(4) . 5_576 ?
F3 P5 F2 89.4(4) . . ?
F3 P5 F2 90.6(4) 5_576 . ?
F3 P5 F3 180.0(6) . 5_576 ?
F4 P6 F4 89.4(2) 4_465 2_575 ?
F4 P6 F4 89.4(3) . 3_665 ?
F4 P6 F4 89.4(3) 2_575 3_665 ?
F4 P6 F4 168(2) . 2_575 ?
F4 P6 F4 89.4(3) . 4_465 ?
F4 P6 F4 168(2) 4_465 3_665 ?
F4 P6 F5 84.1(12) 3_665 . ?
F4 P6 F5 84.1(12) 2_575 . ?
F4 P6 F5 84.1(12) 4_465 . ?
F4 P6 F5 84.1(12) . . ?
F4 P6 F6 95.9(12) 2_575 . ?
F4 P6 F6 95.9(12) . . ?
F4 P6 F6 95.9(12) 3_665 . ?
F4 P6 F6 95.9(12) 4_465 . ?
F6 P6 F5 180.000(16) . . ?
F4A P6A F4A 98(3) 4_465 3_665 ?
F4A P6A F4A 64.8(15) 4_465 . ?
F4A P6A F4A 98(3) 2_575 . ?
F4A P6A F4A 64.8(15) 4_465 2_575 ?
F4A P6A F4A 64.8(15) 3_665 2_575 ?
F4A P6A F4A 64.8(15) 3_665 . ?
F4A P6A F5A 157.0(14) . 2_575 ?
F4A P6A F5A 100.8(13) 4_465 2_575 ?
F4A P6A F5A 100.8(13) 2_575 3_665 ?
F4A P6A F5A 100.8(13) 3_665 . ?
F4A P6A F5A 90.3(11) 2_575 2_575 ?
F4A P6A F5A 157.0(14) 2_575 . ?
F4A P6A F5A 137.6(13) . 3_665 ?
F4A P6A F5A 90.3(11) . . ?
F4A P6A F5A 137.6(13) 3_665 2_575 ?
F4A P6A F5A 157.0(14) 4_465 3_665 ?
F4A P6A F5A 90.3(11) 3_665 3_665 ?
F4A P6A F5A 137.6(13) 4_465 . ?
F4A P6A F4AA 25.3(15) 2_575 . ?
F4A P6A F4AA 88.4(10) 2_575 2_575 ?
F4A P6A F4AA 80.4(13) 4_465 2_575 ?
F4A P6A F4AA 88.4(10) . . ?
F4A P6A F4AA 40.1(13) 4_465 . ?
F4A P6A F4AA 80.4(13) 3_665 . ?
F4A P6A F4AA 40.1(13) 3_665 2_575 ?
F4A P6A F4AA 88.4(10) 3_665 3_665 ?
F4A P6A F4AA 25.3(15) . 2_575 ?
F4A P6A F4AA 80.4(13) 2_575 3_665 ?
F4A P6A F4AA 40.1(13) . 3_665 ?
F4A P6A F4AA 25.3(15) 4_465 3_665 ?
F4A P6A F5AA 177.2(14) 2_575 2_575 ?
F4A P6A F5AA 83(3) 2_575 . ?
F4A P6A F5AA 114.4(18) 4_465 . ?
F4A P6A F5AA 83(3) . 2_575 ?
F4A P6A F5AA 118.0(19) 4_465 2_575 ?
F4A P6A F5AA 83(3) 4_465 3_665 ?
F4A P6A F5AA 118.0(19) 3_665 . ?
F4A P6A F5AA 177.2(14) 3_665 3_665 ?
F4A P6A F5AA 177.2(14) . . ?
F4A P6A F5AA 118.0(19) 2_575 3_665 ?
F4A P6A F5AA 114.4(19) . 3_665 ?
F4A P6A F5AA 114.4(19) 3_665 2_575 ?
F4A P6A F5AC 88.7(10) 4_465 4_465 ?
F4A P6A F5AC 88.7(10) 3_665 3_665 ?
F4A P6A F5AC 151.5(17) 3_665 . ?
F4A P6A F5AC 112.2(15) 3_665 4_465 ?
F4A P6A F5AC 58.5(19) . 3_665 ?
F4A P6A F5AC 58.5(19) 2_575 4_465 ?
F4A P6A F5AC 88.7(10) . . ?
F4A P6A F5AC 151.5(17) . 4_465 ?
F4A P6A F5AC 151.5(17) 2_575 3_665 ?
F4A P6A F5AC 58.5(19) 3_665 2_575 ?
F4A P6A F5AC 58.5(19) 4_465 . ?
F4A P6A F5AC 88.7(10) 2_575 2_575 ?
F4A P6A F5AC 112.2(15) 2_575 . ?
F4A P6A F5AC 112.2(15) . 2_575 ?
F4A P6A F5AC 112.2(15) 4_465 3_665 ?
F4A P6A F5AC 151.5(17) 4_465 2_575 ?
F5A P6A F5A 59.8(18) . 3_665 ?
F5A P6A F5A 90(3) . 2_575 ?
F5A P6A F5A 59.8(17) 3_665 2_575 ?
F5A P6A F5AA 20.3(15) 4_465 3_665 ?
F5A P6A F5AA 20.3(15) 2_575 . ?
F5A P6A F5AA 88.8(10) . . ?
F5A P6A F5AA 20.3(15) . 2_575 ?
F5A P6A F5AA 43.6(13) 2_575 3_665 ?
F5A P6A F5AA 76.4(14) . 3_665 ?
F5A P6A F5AA 43.6(13) 3_665 . ?
F5A P6A F5AA 88.8(10) 3_665 3_665 ?
F5A P6A F5AA 76.4(14) 4_465 . ?
F5A P6A F5AA 88.8(10) 2_575 2_575 ?
F5A P6A F5AA 43.6(13) 4_465 2_575 ?
F5A P6A F5AA 76.4(14) 3_665 2_575 ?
F5A P6A F5AC 117.5(18) . 4_465 ?
F5A P6A F5AC 32.0(19) 3_665 2_575 ?
F5A P6A F5AC 117.5(18) 3_665 . ?
F5A P6A F5AC 68.3(14) 3_665 4_465 ?
F5A P6A F5AC 89.0(10) 4_465 4_465 ?
F5A P6A F5AC 32.0(19) 2_575 4_465 ?
F5A P6A F5AC 32.0(19) 4_465 . ?
F5A P6A F5AC 32.0(19) . 3_665 ?
F5A P6A F5AC 89.0(10) 2_575 2_575 ?
F5A P6A F5AC 89.0(10) 3_665 3_665 ?
F5A P6A F5AC 89.0(10) . . ?
F5A P6A F5AC 117.5(18) 2_575 3_665 ?
F5A P6A F5AC 68.3(14) 2_575 . ?
F5A P6A F5AC 68.3(14) 4_465 3_665 ?
F5A P6A F5AC 68.3(14) . 2_575 ?
F5A P6A F5AC 117.5(18) 4_465 2_575 ?
F4AA P6A F5A 177.6(14) 2_575 2_575 ?
F4AA P6A F5A 91(3) 4_465 3_665 ?
F4AA P6A F5A 177.6(14) 3_665 3_665 ?
F4AA P6A F5A 177.6(14) . . ?
F4AA P6A F5A 122.3(19) 3_665 2_575 ?
F4AA P6A F5A 118.5(19) 3_665 . ?
F4AA P6A F5A 118.5(19) 2_575 3_665 ?
F4AA P6A F5A 91(3) 2_575 . ?
F4AA P6A F5A 91(3) . 2_575 ?
F4AA P6A F5A 122.3(19) 4_465 . ?
F4AA P6A F5A 122.3(19) . 3_665 ?
F4AA P6A F5A 118.5(19) 4_465 2_575 ?
F4AA P6A F4AA 59.4(18) 3_665 2_575 ?
F4AA P6A F4AA 89(3) . 2_575 ?
F4AA P6A F4AA 59.4(18) . 3_665 ?
F4AA P6A F5AA 157.3(17) . 2_575 ?
F4AA P6A F5AA 92.4(17) 3_665 3_665 ?
F4AA P6A F5AA 157.3(17) 4_465 3_665 ?
F4AA P6A F5AA 138.8(17) 4_465 2_575 ?
F4AA P6A F5AA 138.8(18) 2_575 3_665 ?
F4AA P6A F5AA 102.3(16) 4_465 . ?
F4AA P6A F5AA 102.3(16) 3_665 2_575 ?
F4AA P6A F5AA 92.4(17) . . ?
F4AA P6A F5AA 92.4(17) 2_575 2_575 ?
F4AA P6A F5AA 102.3(16) . 3_665 ?
F4AA P6A F5AA 157.3(17) 2_575 . ?
F4AA P6A F5AA 138.8(17) 3_665 . ?
F4AA P6A F5AC 63.6(18) . 4_465 ?
F4AA P6A F5AC 146.5(19) . 3_665 ?
F4AA P6A F5AC 89.0(10) . . ?
F4AA P6A F5AC 114.0(16) 3_665 4_465 ?
F4AA P6A F5AC 63.6(18) 2_575 3_665 ?
F4AA P6A F5AC 146.5(19) 2_575 4_465 ?
F4AA P6A F5AC 114.0(16) 2_575 . ?
F4AA P6A F5AC 88.9(10) 4_465 4_465 ?
F4AA P6A F5AC 88.9(10) 3_665 3_665 ?
F4AA P6A F5AC 114.0(16) . 2_575 ?
F4AA P6A F5AC 114.0(16) 4_465 3_665 ?
F4AA P6A F5AC 146.5(19) 3_665 2_575 ?
F4AA P6A F5AC 63.6(18) 3_665 . ?
F4AA P6A F5AC 88.9(10) 2_575 2_575 ?
F4AA P6A F5AC 146.5(19) 4_465 . ?
F4AA P6A F5AC 63.6(18) 4_465 2_575 ?
F5AA P6A F5AA 95(3) 4_465 3_665 ?
F5AA P6A F5AA 62.8(18) 3_665 . ?
F5AA P6A F5AA 62.8(18) 2_575 3_665 ?
F5AA P6A F5AA 62.8(18) 4_465 2_575 ?
F5AA P6A F5AA 95(3) 2_575 . ?
F5AA P6A F5AA 62.8(18) 4_465 . ?
F5AA P6A F5AC 88.6(10) 4_465 4_465 ?
F5AA P6A F5AC 120(2) 3_665 2_575 ?
F5AA P6A F5AC 120(2) . 3_665 ?
F5AA P6A F5AC 29.0(18) . 4_465 ?
F5AA P6A F5AC 88.6(10) 3_665 3_665 ?
F5AA P6A F5AC 69.8(17) 2_575 . ?
F5AA P6A F5AC 88.6(10) . . ?
F5AA P6A F5AC 69.8(17) 4_465 3_665 ?
F5AA P6A F5AC 29.0(18) 2_575 3_665 ?
F5AA P6A F5AC 120(2) 2_575 4_465 ?
F5AA P6A F5AC 69.8(17) . 2_575 ?
F5AA P6A F5AC 69.8(17) 3_665 4_465 ?
F5AA P6A F5AC 120(2) 4_465 . ?
F5AA P6A F5AC 29.0(18) 4_465 2_575 ?
F5AA P6A F5AC 29.0(18) 3_665 . ?
F5AA P6A F5AC 88.6(10) 2_575 2_575 ?
F5AB P6A F4A 122(2) 3_665 . ?
F5AB P6A F4A 27.6(17) 3_665 2_575 ?
F5AB P6A F4A 27.6(17) 4_465 . ?
F5AB P6A F4A 90.0(11) 2_575 2_575 ?
F5AB P6A F4A 122(2) 4_465 2_575 ?
F5AB P6A F4A 90.0(11) . . ?
F5AB P6A F4A 68.8(18) . 2_575 ?
F5AB P6A F4A 27.6(17) . 3_665 ?
F5AB P6A F4A 90.0(11) 3_665 3_665 ?
F5AB P6A F4A 68.8(18) 4_465 3_665 ?
F5AB P6A F4A 122(2) 2_575 3_665 ?
F5AB P6A F4A 68.8(18) 2_575 . ?
F5AB P6A F5A 148(2) 2_575 3_665 ?
F5AB P6A F5A 63.1(18) . 3_665 ?
F5AB P6A F5A 90.2(11) . . ?
F5AB P6A F5A 63.1(18) 4_465 . ?
F5AB P6A F5A 113.0(16) 2_575 . ?
F5AB P6A F5A 148(2) 4_465 2_575 ?
F5AB P6A F5A 148(2) 3_665 . ?
F5AB P6A F5A 90.2(11) 3_665 3_665 ?
F5AB P6A F5A 63.1(18) 3_665 2_575 ?
F5AB P6A F5A 90.2(11) 2_575 2_575 ?
F5AB P6A F5A 113.0(16) 4_465 3_665 ?
F5AB P6A F5A 113.0(16) . 2_575 ?
F5AB P6A F4AA 64.7(17) 2_575 . ?
F5AB P6A F4AA 91.8(16) 3_665 3_665 ?
F5AB P6A F4AA 64.7(17) 4_465 3_665 ?
F5AB P6A F4AA 116(2) . 3_665 ?
F5AB P6A F4AA 116(2) 4_465 . ?
F5AB P6A F4AA 64.7(17) . 2_575 ?
F5AB P6A F4AA 34(2) 2_575 3_665 ?
F5AB P6A F4AA 34(2) 3_665 . ?
F5AB P6A F4AA 91.8(16) . . ?
F5AB P6A F4AA 34(2) 4_465 2_575 ?
F5AB P6A F4AA 91.8(16) 2_575 2_575 ?
F5AB P6A F4AA 116(2) 3_665 2_575 ?
F5AB P6A F5AA 109.2(19) 2_575 . ?
F5AB P6A F5AA 92.7(17) . . ?
F5AB P6A F5AA 152(2) 4_465 . ?
F5AB P6A F5AA 60(2) 3_665 . ?
F5AB P6A F5AA 60(2) 4_465 2_575 ?
F5AB P6A F5AA 109.2(19) 4_465 3_665 ?
F5AB P6A F5AA 152(2) . 3_665 ?
F5AB P6A F5AA 60(2) 2_575 3_665 ?
F5AB P6A F5AA 109.2(19) . 2_575 ?
F5AB P6A F5AA 92.7(17) 3_665 3_665 ?
F5AB P6A F5AA 92.7(17) 2_575 2_575 ?
F5AB P6A F5AA 152(2) 3_665 2_575 ?
F5AB P6A F5AB 85.6(7) 2_575 3_665 ?
F5AB P6A F5AB 85.6(7) 4_465 2_575 ?
F5AB P6A F5AB 85.6(7) . 3_665 ?
F5AB P6A F5AB 148(3) . 2_575 ?
F5AB P6A F5AB 148(3) 4_465 3_665 ?
F5AB P6A F5AC 178.4(15) 2_575 2_575 ?
F5AB P6A F5AC 95.8(15) 3_665 . ?
F5AB P6A F5AC 95.8(15) . 4_465 ?
F5AB P6A F5AC 92.9(15) 3_665 2_575 ?
F5AB P6A F5AC 31.9(18) 3_665 4_465 ?
F5AB P6A F5AC 178.4(15) 3_665 3_665 ?
F5AB P6A F5AC 95.8(15) 4_465 2_575 ?
F5AB P6A F5AC 31.9(18) 4_465 3_665 ?
F5AB P6A F5AC 92.9(15) 2_575 4_465 ?
F5AB P6A F5AC 178.4(15) . . ?
F5AB P6A F5AC 92.9(15) . 3_665 ?
F5AB P6A F5AC 92.8(15) 4_465 . ?
F5AB P6A F5AC 178.4(15) 4_465 4_465 ?
F5AB P6A F5AC 95.8(15) 2_575 3_665 ?
F5AB P6A F5AC 32.0(18) 2_575 . ?
F5AB P6A F5AC 31.9(18) . 2_575 ?
F5AC P6A F5AC 148(2) 4_465 3_665 ?
F5AC P6A F5AC 85.7(6) 3_665 . ?
F5AC P6A F5AC 148(2) 2_575 . ?
F5AC P6A F5AC 85.7(6) 2_575 3_665 ?
F5AC P6A F5AC 85.8(6) 4_465 . ?
F5AC P6A F5AC 85.7(6) 4_465 2_575 ?
P6A F4A F4A 57.6(8) . 3_665 ?
F4A F4A F4A 89.997(13) 4_465 3_665 ?
F4AA F4A P6A 77.4(13) 2_575 . ?
F4AA F4A P6A 70.0(10) 3_665 . ?
F4AA F4A F4A 22(3) 2_575 3_665 ?
F4AA F4A F4A 103(3) 3_665 3_665 ?
F4AA F4A F4AA 122(8) 2_575 3_665 ?
F4AA F4A F5AC 88(6) 2_575 3_665 ?
F4AA F4A F5AC 114(3) 3_665 3_665 ?
F5AB F4A P6A 75.7(12) 4_465 . ?
F5AB F4A F4A 84(3) 4_465 3_665 ?
F5AB F4A F4AA 133(4) 4_465 3_665 ?
F5AB F4A F5AC 19(2) 4_465 3_665 ?
F5AC F4A P6A 61.1(10) 3_665 . ?
F5AC F4A F4A 86.1(12) 3_665 3_665 ?
F5A F5A P6A 60.1(9) 3_665 . ?
F5A F5A P6A 60.1(9) 4_465 . ?
F5A F5A F5A 90.003(3) 4_465 3_665 ?
F5AA F5A P6A 68.4(9) 4_465 . ?
F5AA F5A P6A 80.2(16) 2_575 . ?
F5AA F5A F5A 126(6) 2_575 3_665 ?
F5AA F5A F5A 16(3) 4_465 3_665 ?
F5AA F5A F5AC 63(8) 2_575 3_665 ?
F5AC F5A P6A 74.4(12) 3_665 . ?
F5AC F5A F5A 127.8(15) 3_665 3_665 ?
P6A F4AA F5AB 57.5(9) . 2_575 ?
P6A F4AA F5AC 58.5(10) . 4_465 ?
F4A F4AA P6A 77.3(13) 2_575 . ?
F4A F4AA P6A 69.9(9) 4_465 . ?
F4A F4AA F4AA 125(4) 2_575 3_665 ?
F4A F4AA F4AA 22(3) 4_465 3_665 ?
F4A F4AA F5AB 19(2) 4_465 2_575 ?
F4A F4AA F5AB 134.7(15) 2_575 2_575 ?
F4A F4AA F5AB 54(6) 2_575 3_665 ?
F4A F4AA F5AC 105(3) 4_465 4_465 ?
F4A F4AA F5AC 68(6) 2_575 4_465 ?
F4AA F4AA P6A 60.3(9) 4_465 . ?
F4AA F4AA P6A 60.3(9) 3_665 . ?
F4AA F4AA F5AB 33(2) 3_665 2_575 ?
F4AA F4AA F5AB 110.4(17) 4_465 2_575 ?
F4AA F4AA F5AC 86.6(14) 4_465 4_465 ?
F4AA F4AA F5AC 110.5(9) 3_665 4_465 ?
F5AB F4AA P6A 72.6(13) 3_665 . ?
F5AB F4AA F4AA 129.7(13) 3_665 3_665 ?
F5AB F4AA F5AB 107(3) 3_665 2_575 ?
F5AB F4AA F5AC 20(2) 3_665 4_465 ?
F5AC F4AA F5AB 86.1(15) 4_465 2_575 ?
P6A F5AA F5AA 58.6(9) . 3_665 ?
F5A F5AA P6A 79.5(15) 2_575 . ?
F5A F5AA P6A 68.0(9) 3_665 . ?
F5A F5AA F5A 127(9) 2_575 3_665 ?
F5A F5AA F5AA 102(3) 3_665 3_665 ?
F5A F5AA F5AA 26(5) 2_575 3_665 ?
F5A F5AA F5AB 88(8) 2_575 3_665 ?
F5A F5AA F5AB 108(3) 3_665 3_665 ?
F5A F5AA F5AC 78(9) 2_575 4_465 ?
F5AA F5AA F5AA 89.997(13) 4_465 3_665 ?
F5AB F5AA P6A 59.8(12) 3_665 . ?
F5AB F5AA F5AA 90.3(18) 3_665 3_665 ?
F5AC F5AA P6A 75.7(13) 4_465 . ?
F5AC F5AA F5A 128(4) 4_465 3_665 ?
F5AC F5AA F5AA 89(3) 4_465 3_665 ?
F5AC F5AA F5AB 20.4(18) 4_465 3_665 ?
P6A F5AB F5A 58.7(10) . 3_665 ?
P6A F5AB F4AA 57.9(10) . 2_575 ?
F4A F5AB P6A 76.7(14) 3_665 . ?
F4A F5AB F5A 134.2(15) 3_665 3_665 ?
F4A F5AB F4AA 28.1(19) 3_665 2_575 ?
F4A F5AB F5AC 145(3) 3_665 2_575 ?
F5A F5AB F4AA 109.1(13) 3_665 2_575 ?
F4AA F5AB P6A 73.5(14) 4_465 . ?
F4AA F5AB F5A 120(2) 4_465 3_665 ?
F4AA F5AB F4AA 66(4) 4_465 2_575 ?
F5AA F5AB P6A 60.6(12) 4_465 . ?
F5AA F5AB F5A 19.8(14) 4_465 3_665 ?
F5AA F5AB F4AA 98(2) 4_465 2_575 ?
F5AC F5AB P6A 75.0(13) 2_575 . ?
F5AC F5AB F5A 18.7(15) 2_575 3_665 ?
F5AC F5AB F4AA 117(3) 2_575 2_575 ?
P6A F5AC F4AA 58.0(10) . 3_665 ?
F4A F5AC P6A 60.5(10) 4_465 . ?
F4A F5AC F4AA 24.5(12) 4_465 3_665 ?
F5A F5AC P6A 73.6(13) 4_465 . ?
F5A F5AC F4AA 121.4(19) 4_465 3_665 ?
F5AA F5AC P6A 75.3(13) 3_665 . ?
F5AA F5AC F4AA 133.0(14) 3_665 3_665 ?
F5AA F5AC F5AB 141(3) 3_665 2_575 ?
F5AB F5AC P6A 73.0(12) 2_575 . ?
F5AB F5AC F4AA 22(2) 2_575 3_665 ?
F7 P7 F9 88.7(7) . . ?
F7 P7 F10 88.7(7) . . ?
F7 P7 F12 171.7(9) . . ?
F8 P7 F7 92.6(8) . . ?
F8 P7 F9 170.8(10) . . ?
F8 P7 F10 83.1(10) . . ?
F8 P7 F12 90.8(10) . . ?
F9 P7 F10 87.8(7) . . ?
F11 P7 F7 94.3(8) . . ?
F11 P7 F8 94.9(9) . . ?
F11 P7 F9 94.0(8) . . ?
F11 P7 F10 176.5(10) . . ?
F11 P7 F12 93.0(8) . . ?
F12 P7 F9 86.8(6) . . ?
F12 P7 F10 84.2(8) . . ?
F7A P7A F8A 92.1(9) . . ?
F7A P7A F9A 176.2(12) . . ?
F7A P7A F11A 87.8(8) . . ?
F8A P7A F11A 87.7(8) . . ?
F9A P7A F8A 89.7(9) . . ?
F9A P7A F11A 88.9(9) . . ?
F10A P7A F7A 93.5(9) . . ?
F10A P7A F8A 91.1(9) . . ?
F10A P7A F9A 89.9(14) . . ?
F10A P7A F11A 178.3(11) . . ?
F10A P7A F12A 93.4(13) . . ?
F12A P7A F7A 93.3(9) . . ?
F12A P7A F8A 172.7(11) . . ?
F12A P7A F9A 84.7(12) . . ?
F12A P7A F11A 87.6(9) . . ?
F14 P8 F13 90.2(11) . . ?
F14 P8 F15 91.3(11) . . ?
F14 P8 F16 90.5(11) . . ?
F14 P8 F17 179.0(16) . . ?
F14 P8 F18 92.4(11) . . ?
F15 P8 F13 89.5(10) . . ?
F15 P8 F16 90.8(10) . . ?
F15 P8 F17 89.6(11) . . ?
F16 P8 F13 179.2(16) . . ?
F17 P8 F13 90.2(11) . . ?
F17 P8 F16 89.2(18) . . ?
F18 P8 F13 88.5(10) . . ?
F18 P8 F15 175.8(14) . . ?
F18 P8 F16 91.1(15) . . ?
F18 P8 F17 86.7(17) . . ?
F14A P8A F13A 89.0(10) . . ?
F15A P8A F13A 89.3(11) . . ?
F15A P8A F14A 89.3(17) . . ?
F15A P8A F16A 91.1(11) . . ?
F15A P8A F17A 177.1(15) . . ?
F15A P8A F18A 92.1(17) . . ?
F16A P8A F13A 88.0(10) . . ?
F16A P8A F14A 177.0(15) . . ?
F16A P8A F17A 91.2(10) . . ?
F17A P8A F13A 89.0(10) . . ?
F17A P8A F14A 88.4(10) . . ?
F18A P8A F13A 177.2(15) . . ?
F18A P8A F14A 93.4(18) . . ?
F18A P8A F16A 89.6(11) . . ?
F18A P8A F17A 89.7(10) . . ?

loop_
_geom_bond_atom_site_label_1
_geom_bond_atom_site_label_2
_geom_bond_distance
_geom_bond_site_symmetry_2
_geom_bond_publ_flag
Ru1 C1 1.997(7) . ?
Ru1 C2 2.036(7) . ?
Ru1 N3 2.098(6) . ?
Ru1 N4 2.092(6) . ?
Ru1 N5 2.091(6) . ?
Ru1 N6 2.102(6) . ?
Fe1 C23 2.101(10) . ?
Fe1 C24 2.114(10) . ?
Fe1 C25 2.145(10) . ?
Fe1 C26 2.096(9) . ?
Fe1 C27 2.044(8) . ?
Fe1 N1 1.896(6) . ?
Fe1 P1 2.239(2) . ?
Fe1 P2 2.251(2) . ?
Fe2 C54 2.101(8) . ?
Fe2 C55 2.081(7) . ?
Fe2 C56 2.053(8) . ?
Fe2 C57 2.100(8) . ?
Fe2 C58 2.102(8) . ?
Fe2 N2 1.911(5) . ?
Fe2 P3 2.218(2) . ?
Fe2 P4 2.224(2) . ?
C1 N1 1.185(8) . ?
C2 N2 1.173(8) . ?
C3 H3 0.9300 . ?
C3 C4 1.398(13) . ?
C3 N3 1.338(10) . ?
C4 H4 0.9300 . ?
C4 C5 1.354(14) . ?
C5 H5 0.9300 . ?
C5 C6 1.347(15) . ?
C6 H6 0.9300 . ?
C6 C7 1.369(12) . ?
C7 H7 0.9300 . ?
C7 N3 1.349(10) . ?
C8 H8 0.9300 . ?
C8 C9 1.385(11) . ?
C8 N4 1.328(9) . ?
C9 H9 0.9300 . ?
C9 C10 1.363(13) . ?
C10 H10 0.9300 . ?
C10 C11 1.380(13) . ?
C11 H11 0.9300 . ?
C11 C12 1.364(11) . ?
C12 H12 0.9300 . ?
C12 N4 1.355(9) . ?
C13 H13 0.9300 . ?
C13 C14 1.367(11) . ?
C13 N5 1.361(9) . ?
C14 H14 0.9300 . ?
C14 C15 1.361(13) . ?
C15 H15 0.9300 . ?
C15 C16 1.374(13) . ?
C16 H16 0.9300 . ?
C16 C17 1.377(11) . ?
C17 H17 0.9300 . ?
C17 N5 1.327(9) . ?
C18 H18 0.9300 . ?
C18 C19 1.370(11) . ?
C18 N6 1.333(9) . ?
C19 H19 0.9300 . ?
C19 C20 1.369(12) . ?
C20 H20 0.9300 . ?
C20 C21 1.373(12) . ?
C21 H21 0.9300 . ?
C21 C22 1.356(11) . ?
C22 H22 0.9300 . ?
C22 N6 1.349(9) . ?
C23 H23 0.9800 . ?
C23 C24 1.372(14) . ?
C23 C27 1.377(15) . ?
C24 H24 0.9800 . ?
C24 C25 1.362(15) . ?
C25 H25 0.9800 . ?
C25 C26 1.379(14) . ?
C26 H26 0.9800 . ?
C26 C27 1.432(15) . ?
C27 H27 0.9800 . ?
C28 H28A 0.9700 . ?
C28 H28B 0.9700 . ?
C28 C29 1.478(11) . ?
C28 P1 1.829(8) . ?
C29 H29A 0.9700 . ?
C29 H29B 0.9700 . ?
C29 P2 1.826(8) . ?
C30 C31 1.414(15) . ?
C30 C35 1.388(14) . ?
C30 P1 1.808(8) . ?
C31 H31 0.9300 . ?
C31 C32 1.455(17) . ?
C32 H32 0.9300 . ?
C32 C33 1.331(19) . ?
C33 H33 0.9300 . ?
C33 C34 1.333(18) . ?
C34 H34 0.9300 . ?
C34 C35 1.428(15) . ?
C35 H35 0.9300 . ?
C36 C37 1.414(12) . ?
C36 C41 1.353(12) . ?
C36 P1 1.809(9) . ?
C37 H37 0.9300 . ?
C37 C38 1.374(14) . ?
C38 H38 0.9300 . ?
C38 C39 1.364(16) . ?
C39 H39 0.9300 . ?
C39 C40 1.345(16) . ?
C40 H40 0.9300 . ?
C40 C41 1.419(13) . ?
C41 H41 0.9300 . ?
C42 C43 1.359(15) . ?
C42 C47 1.386(13) . ?
C42 P2 1.811(9) . ?
C43 H43 0.9300 . ?
C43 C44 1.432(18) . ?
C44 H44 0.9300 . ?
C44 C45 1.34(2) . ?
C45 H45 0.9300 . ?
C45 C46 1.325(18) . ?
C46 H46 0.9300 . ?
C46 C47 1.374(14) . ?
C47 H47 0.9300 . ?
C48 C49 1.405(12) . ?
C48 C53 1.379(11) . ?
C48 P2 1.807(8) . ?
C49 H49 0.9300 . ?
C49 C50 1.359(14) . ?
C50 H50 0.9300 . ?
C50 C51 1.347(16) . ?
C51 H51 0.9300 . ?
C51 C52 1.354(15) . ?
C52 H52 0.9300 . ?
C52 C53 1.401(12) . ?
C53 H53 0.9300 . ?
C54 H54 0.9800 . ?
C54 C55 1.387(12) . ?
C54 C58 1.379(12) . ?
C55 H55 0.9800 . ?
C55 C56 1.419(12) . ?
C56 H56 0.9800 . ?
C56 C57 1.425(13) . ?
C57 H57 0.9800 . ?
C57 C58 1.389(12) . ?
C58 H58 0.9800 . ?
C59 H59A 0.9700 . ?
C59 H59B 0.9700 . ?
C59 C60 1.534(9) . ?
C59 P3 1.833(7) . ?
C60 H60A 0.9700 . ?
C60 H60B 0.9700 . ?
C60 P4 1.859(7) . ?
C61 C62 1.402(10) . ?
C61 C66 1.382(10) . ?
C61 P3 1.811(7) . ?
C62 H62 0.9300 . ?
C62 C63 1.389(11) . ?
C63 H63 0.9300 . ?
C63 C64 1.393(12) . ?
C64 H64 0.9300 . ?
C64 C65 1.369(12) . ?
C65 H65 0.9300 . ?
C65 C66 1.370(10) . ?
C66 H66 0.9300 . ?
C67 C68 1.394(11) . ?
C67 C72 1.406(11) . ?
C67 P3 1.828(7) . ?
C68 H68 0.9300 . ?
C68 C69 1.396(12) . ?
C69 H69 0.9300 . ?
C69 C70 1.331(16) . ?
C70 H70 0.9300 . ?
C70 C71 1.356(15) . ?
C71 H71 0.9300 . ?
C71 C72 1.403(13) . ?
C72 H72 0.9300 . ?
C73 C74 1.381(12) . ?
C73 C78 1.364(11) . ?
C73 P4 1.819(8) . ?
C74 H74 0.9300 . ?
C74 C75 1.414(16) . ?
C75 H75 0.9300 . ?
C75 C76 1.413(19) . ?
C76 H76 0.9300 . ?
C76 C77 1.348(18) . ?
C77 H77 0.9300 . ?
C77 C78 1.368(12) . ?
C78 H78 0.9300 . ?
C79 C80 1.379(11) . ?
C79 C84 1.362(11) . ?
C79 P4 1.823(8) . ?
C80 H80 0.9300 . ?
C80 C81 1.387(12) . ?
C81 H81 0.9300 . ?
C81 C82 1.354(14) . ?
C82 H82 0.9300 . ?
C82 C83 1.373(14) . ?
C83 H83 0.9300 . ?
C83 C84 1.371(11) . ?
C84 H84 0.9300 . ?
P5 F1 1.557(7) 5_576 ?
P5 F1 1.557(7) . ?
P5 F2 1.574(6) . ?
P5 F2 1.574(6) 5_576 ?
P5 F3 1.560(6) 5_576 ?
P5 F3 1.560(6) . ?
P6 F4 1.545(12) 4_465 ?
P6 F4 1.545(12) 3_665 ?
P6 F4 1.545(12) . ?
P6 F4 1.545(12) 2_575 ?
P6 F5 1.584(10) . ?
P6 F6 1.574(10) . ?
P6A F4A 1.581(9) 2_575 ?
P6A F4A 1.581(9) 4_465 ?
P6A F4A 1.581(9) 3_665 ?
P6A F4A 1.581(9) . ?
P6A F5A 1.585(9) 3_665 ?
P6A F5A 1.585(9) . ?
P6A F5A 1.585(9) 2_575 ?
P6A F5A 1.585(9) 4_465 ?
P6A F4AA 1.582(9) 3_665 ?
P6A F4AA 1.582(9) . ?
P6A F4AA 1.582(9) 2_575 ?
P6A F4AA 1.582(9) 4_465 ?
P6A F5AA 1.588(9) 3_665 ?
P6A F5AA 1.588(9) . ?
P6A F5AA 1.588(9) 2_575 ?
P6A F5AA 1.588(9) 4_465 ?
P6A F5AB 1.575(9) . ?
P6A F5AB 1.575(10) 2_575 ?
P6A F5AB 1.575(9) 4_465 ?
P6A F5AB 1.575(9) 3_665 ?
P6A F5AC 1.591(9) 2_575 ?
P6A F5AC 1.591(9) . ?
P6A F5AC 1.591(9) 3_665 ?
P6A F5AC 1.591(9) 4_465 ?
F4A F4A 1.69(4) 3_665 ?
F4A F4A 1.69(4) 4_465 ?
F4A F4AA 0.69(4) 2_575 ?
F4A F4AA 1.08(3) 3_665 ?
F4A F5AB 0.75(5) 4_465 ?
F4A F5AC 1.55(5) 3_665 ?
F5A F5A 1.58(4) 4_465 ?
F5A F5A 1.58(4) 3_665 ?
F5A F5AA 1.18(3) 4_465 ?
F5A F5AA 0.56(4) 2_575 ?
F5A F5AB 1.65(4) 4_465 ?
F5A F5AC 0.87(5) 3_665 ?
F4AA F4AA 1.57(4) 4_465 ?
F4AA F4AA 1.57(4) 3_665 ?
F4AA F5AB 0.92(6) 3_665 ?
F4AA F5AB 1.69(4) 2_575 ?
F4AA F5AC 1.67(4) 4_465 ?
F5AA F5AA 1.65(4) 4_465 ?
F5AA F5AA 1.65(4) 3_665 ?
F5AA F5AB 1.57(5) 3_665 ?
F5AA F5AC 0.80(5) 4_465 ?
F5AB F5AC 0.87(5) 2_575 ?
P7 F7 1.570(8) . ?
P7 F8 1.557(8) . ?
P7 F9 1.586(7) . ?
P7 F10 1.593(8) . ?
P7 F11 1.524(8) . ?
P7 F12 1.576(8) . ?
P7A F7A 1.561(8) . ?
P7A F8A 1.574(8) . ?
P7A F9A 1.566(8) . ?
P7A F10A 1.542(9) . ?
P7A F11A 1.597(8) . ?
P7A F12A 1.558(9) . ?
P8 F13 1.581(9) . ?
P8 F14 1.566(9) . ?
P8 F15 1.574(9) . ?
P8 F16 1.581(9) . ?
P8 F17 1.579(9) . ?
P8 F18 1.573(9) . ?
P8A F13A 1.586(9) . ?
P8A F14A 1.586(9) . ?
P8A F15A 1.570(9) . ?
P8A F16A 1.575(9) . ?
P8A F17A 1.578(9) . ?
P8A F18A 1.575(9) . ?

loop_
_platon_squeeze_void_nr
_platon_squeeze_void_average_x
_platon_squeeze_void_average_y
_platon_squeeze_void_average_z
_platon_squeeze_void_volume
_platon_squeeze_void_count_electrons
_platon_squeeze_void_content
1 -0.009 -0.006 0.000 3678 522 '56 H2O'
2 0.102 0.865 0.496 9 0 ' '
3 0.134 0.602 0.504 9 0 ' '
4 0.250 0.750 0.162 21 9 ' '
5 0.250 0.750 0.500 20 -3 ' '
6 0.250 0.750 0.838 21 9 ' '
7 0.365 0.898 0.504 9 0 ' '
8 0.398 0.635 0.496 10 0 ' '
9 0.602 0.365 0.504 9 0 ' '
10 0.634 0.102 0.496 9 0 ' '
11 0.750 0.250 0.838 21 9 ' '
12 0.750 0.250 0.500 20 -3 ' '
13 0.750 0.250 0.162 21 9 ' '
14 0.865 0.398 0.496 10 0 ' '
15 0.898 0.135 0.504 10 0 ' '
